data_7040039
loop_
_publ_author_name
'Liu, Jing-Jing'
'Lin, Yue-Jian'
'Li, Zhen-Hua'
'Jin, Guo-Xin'

_publ_section_title
;
 Self-assembled half-sandwich polyhedral cages via flexible Schiff-base
 ligands: an unusual macrocycle-to-cage conversion.
;
_journal_issue 35
_journal_name_full 'Dalton transactions (Cambridge, England : 2003)'
_journal_page_first 13675
_journal_page_last 13679
_journal_paper_doi 10.1039/c6dt02393b
_journal_volume 45
_journal_year 2016
_chemical_formula_sum 'C124 H138 F24 N20 O28 Rh6 S8'
_chemical_formula_weight 3686.48
_space_group_crystal_system monoclinic
_space_group_IT_number 14
_space_group_name_Hall '-P 2yn'
_space_group_name_H-M_alt 'P 1 21/n 1'
_symmetry_space_group_name_Hall '-P 2yn'
_symmetry_space_group_name_H-M 'P 1 21/n 1'
_atom_sites_solution_hydrogens geom
_audit_creation_method SHELXL-2014/7
_audit_update_record
;
2016-07-07 deposited with the CCDC.
2016-07-25 downloaded from the CCDC.
;
_cell_angle_alpha 90
_cell_angle_beta 97.740(13)
_cell_angle_gamma 90
_cell_formula_units_Z 4
_cell_length_a 19.658(17)
_cell_length_b 25.83(2)
_cell_length_c 34.51(3)
_cell_measurement_reflns_used 9976
_cell_measurement_temperature 173(2)
_cell_measurement_theta_max 25.912
_cell_measurement_theta_min 2.378
_cell_volume 17363(3)
_computing_cell_refinement 'Bruker SAINT'
_computing_data_collection 'Bruker APEX2'
_computing_data_reduction 'Bruker SAINT'
_computing_molecular_graphics 'Bruker SHELXTL'
_computing_publication_material 'Bruker SHELXTL'
_computing_structure_refinement 'SHELXL-2014/7 (Sheldrick, 2014)'
_computing_structure_solution 'SHELXS-97 (Sheldrick, 2008)'
_diffrn_ambient_temperature 173(2)
_diffrn_measured_fraction_theta_full 0.995
_diffrn_measured_fraction_theta_max 0.996
_diffrn_measurement_device_type 'Bruker APEX-II CCD'
_diffrn_measurement_method '\f and \w scans'
_diffrn_radiation_type MoK\a
_diffrn_radiation_wavelength 0.71073
_diffrn_reflns_av_R_equivalents 0.0620
_diffrn_reflns_av_unetI/netI 0.0846
_diffrn_reflns_Laue_measured_fraction_full 0.995
_diffrn_reflns_Laue_measured_fraction_max 0.996
_diffrn_reflns_limit_h_max 25
_diffrn_reflns_limit_h_min -24
_diffrn_reflns_limit_k_max 25
_diffrn_reflns_limit_k_min -32
_diffrn_reflns_limit_l_max 42
_diffrn_reflns_limit_l_min -44
_diffrn_reflns_number 121608
_diffrn_reflns_point_group_measured_fraction_full 0.995
_diffrn_reflns_point_group_measured_fraction_max 0.996
_diffrn_reflns_theta_full 25.242
_diffrn_reflns_theta_max 27.000
_diffrn_reflns_theta_min 0.988
_exptl_absorpt_coefficient_mu 0.743
_exptl_absorpt_correction_T_max 0.746
_exptl_absorpt_correction_T_min 0.680
_exptl_absorpt_correction_type multi-scan
_exptl_absorpt_process_details sadabs
_exptl_crystal_colour yellow
_exptl_crystal_density_diffrn 1.410
_exptl_crystal_description block
_exptl_crystal_F_000 7440
_exptl_crystal_size_max 0.300
_exptl_crystal_size_mid 0.200
_exptl_crystal_size_min 0.100
_platon_squeeze_details
; 
 In asymmetric unit of this data, there were disordered 
 anions and solvent (four triflate anions and one 
 acetonitrile molecule) which could not be restrained 
 properly. Therefore, SQUEEZE algorithm was used to omit 
 them. 
;
_refine_diff_density_max 2.794
_refine_diff_density_min -1.206
_refine_diff_density_rms 0.162
_refine_ls_extinction_method none
_refine_ls_goodness_of_fit_ref 0.993
_refine_ls_hydrogen_treatment constr
_refine_ls_matrix_type full
_refine_ls_number_parameters 1799
_refine_ls_number_reflns 37739
_refine_ls_number_restraints 117
_refine_ls_restrained_S_all 1.010
_refine_ls_R_factor_all 0.1292
_refine_ls_R_factor_gt 0.0839
_refine_ls_shift/su_max 0.003
_refine_ls_shift/su_mean 0.000
_refine_ls_structure_factor_coef Fsqd
_refine_ls_weighting_details 'w=1/[\s^2^(Fo^2^)+(0.1622P)^2^] where P=(Fo^2^+2Fc^2^)/3'
_refine_ls_weighting_scheme calc
_refine_ls_wR_factor_gt 0.2370
_refine_ls_wR_factor_ref 0.2634
_reflns_Friedel_coverage 0.000
_reflns_number_gt 20867
_reflns_number_total 37739
_reflns_threshold_expression 'I > 2\s(I)'
_cod_data_source_file c6dt02393b2.cif
_cod_data_source_block 2
_cod_depositor_comments 'Adding full bibliography for 7040038--7040042.cif.'
_cod_original_cell_volume 17365(27)
_cod_database_code 7040039
_shelx_shelxl_version_number 2014/7
_shelx_space_group_comment
; 
The symmetry employed for this shelxl refinement is uniquely defined 
by the following loop, which should always be used as a source of 
symmetry information in preference to the above space-group names. 
They are only intended as comments. 
;
_shelx_estimated_absorpt_t_min 0.808
_shelx_estimated_absorpt_t_max 0.929

loop_
_space_group_symop_operation_xyz
'x, y, z'
'-x+1/2, y+1/2, -z+1/2'
'-x, -y, -z'
'x-1/2, -y-1/2, z-1/2'

loop_
_atom_site_label
_atom_site_type_symbol
_atom_site_fract_x
_atom_site_fract_y
_atom_site_fract_z
_atom_site_U_iso_or_equiv
_atom_site_adp_type
_atom_site_occupancy
_atom_site_site_symmetry_order
_atom_site_calc_flag
_atom_site_refinement_flags_posn
_atom_site_refinement_flags_adp
_atom_site_refinement_flags_occupancy
_atom_site_disorder_assembly
_atom_site_disorder_group
Rh1 Rh 0.75121(3) 0.25884(2) 0.54277(2) 0.04483(15) Uani 1 1 d . . . . .
Rh2 Rh 0.79321(3) 0.58672(2) 0.44706(2) 0.04823(15) Uani 1 1 d . . . . .
Rh3 Rh 0.34550(2) 0.49634(2) 0.34709(2) 0.04671(15) Uani 1 1 d . . . . .
Rh4 Rh 0.54620(3) 0.18557(2) 0.29222(2) 0.05526(18) Uani 1 1 d . . . . .
Rh5 Rh 0.90594(3) 0.39125(2) 0.24383(2) 0.05286(16) Uani 1 1 d . . . . .
Rh6 Rh 0.5253(2) 0.58260(13) 0.13098(9) 0.0454(6) Uani 0.534(9) 1 d . . P C .
Rh6' Rh 0.5495(3) 0.58490(16) 0.12673(11) 0.0475(7) Uani 0.466(9) 1 d . . P C .
N1 N 0.7540(3) 0.3371(2) 0.52070(14) 0.0417(12) Uani 1 1 d . . . . .
N2 N 0.6896(2) 0.5037(2) 0.45112(14) 0.0384(11) Uani 1 1 d . . . . .
N3 N 0.6971(3) 0.5544(3) 0.43614(19) 0.0600(16) Uani 1 1 d . . . . .
N4 N 0.4453(3) 0.5187(2) 0.37300(16) 0.0486(14) Uani 1 1 d . . . . .
O1 O 0.8038(3) 0.5143(2) 0.47753(16) 0.0715(15) Uani 1 1 d . . . . .
C1 C 0.6974(3) 0.3562(3) 0.49930(19) 0.0467(16) Uani 1 1 d . . . . .
H1 H 0.6571 0.3355 0.4951 0.056 Uiso 1 1 calc R U . . .
C2 C 0.6965(4) 0.4044(3) 0.4836(2) 0.0530(17) Uani 1 1 d . . . . .
H2 H 0.6561 0.4163 0.4678 0.064 Uiso 1 1 calc R U . . .
C3 C 0.7517(4) 0.4357(3) 0.4900(2) 0.0516(17) Uani 1 1 d . . . . .
C4 C 0.8083(4) 0.4161(3) 0.5118(2) 0.064(2) Uani 1 1 d . . . . .
H4 H 0.8491 0.4362 0.5164 0.077 Uiso 1 1 calc R U . . .
C5 C 0.8068(4) 0.3678(3) 0.5273(2) 0.0551(18) Uani 1 1 d . . . . .
H5 H 0.8463 0.3558 0.5438 0.066 Uiso 1 1 calc R U . . .
C6 C 0.7476(4) 0.4902(3) 0.4709(2) 0.058(2) Uani 1 1 d . . . . .
C7 C 0.6487(5) 0.5728(4) 0.4153(2) 0.068(2) Uani 1 1 d . . . . .
H7 H 0.6559 0.6065 0.4056 0.081 Uiso 1 1 calc R U . . .
C8 C 0.4694(4) 0.5654(3) 0.3641(2) 0.0573(19) Uani 1 1 d . . . . .
H8 H 0.4404 0.5873 0.3470 0.069 Uiso 1 1 calc R U . . .
C9 C 0.5326(4) 0.5826(3) 0.3783(2) 0.060(2) Uani 1 1 d . . . . .
H9 H 0.5471 0.6165 0.3725 0.072 Uiso 1 1 calc R U . . .
C10 C 0.5761(4) 0.5491(3) 0.4019(2) 0.0553(18) Uani 1 1 d . . . . .
C11 C 0.5516(4) 0.5036(4) 0.4109(2) 0.062(2) Uani 1 1 d . . . . .
H11 H 0.5798 0.4815 0.4282 0.075 Uiso 1 1 calc R U . . .
C12 C 0.4855(3) 0.4869(3) 0.3957(2) 0.0538(18) Uani 1 1 d . . . . .
H12 H 0.4699 0.4534 0.4017 0.065 Uiso 1 1 calc R U . . .
N5 N 0.7092(3) 0.2393(2) 0.48427(15) 0.0460(13) Uani 1 1 d . . . . .
N8 N 0.8266(3) 0.3423(2) 0.25679(16) 0.0522(14) Uani 1 1 d . . . . .
C13 C 0.7414(4) 0.2512(3) 0.45344(19) 0.0518(17) Uani 1 1 d . . . . .
H13 H 0.7837 0.2694 0.4580 0.062 Uiso 1 1 calc R U . . .
C14 C 0.7165(4) 0.2388(3) 0.4170(2) 0.0560(18) Uani 1 1 d . . . . .
H14 H 0.7425 0.2468 0.3965 0.067 Uiso 1 1 calc R U . . .
C15 C 0.6523(4) 0.2138(3) 0.4078(2) 0.064(2) Uani 1 1 d . . . . .
C16 C 0.6211(4) 0.2026(4) 0.4391(3) 0.079(3) Uani 1 1 d . . . . .
H16 H 0.5785 0.1847 0.4351 0.095 Uiso 1 1 calc R U . . .
C17 C 0.6481(5) 0.2159(4) 0.4763(2) 0.071(2) Uani 1 1 d . . . . .
H17 H 0.6228 0.2084 0.4972 0.086 Uiso 1 1 calc R U . . .
C20 C 0.7727(5) 0.3274(3) 0.2305(2) 0.071(2) Uani 1 1 d . . . . .
H20 H 0.7717 0.3366 0.2038 0.085 Uiso 1 1 calc R U . . .
C21 C 0.7202(5) 0.2994(4) 0.2417(3) 0.086(3) Uani 1 1 d . . . . .
H21 H 0.6820 0.2920 0.2226 0.103 Uiso 1 1 calc R U . . .
C22 C 0.7193(5) 0.2820(3) 0.2777(3) 0.078(3) Uani 1 1 d D . . . .
C23 C 0.7751(4) 0.2954(3) 0.3063(2) 0.061(2) Uani 1 1 d . . . . .
H23 H 0.7769 0.2840 0.3326 0.073 Uiso 1 1 calc R U . . .
C24 C 0.8265(4) 0.3255(3) 0.2948(2) 0.0540(18) Uani 1 1 d . . . . .
H24 H 0.8638 0.3352 0.3138 0.065 Uiso 1 1 calc R U . . .
N6 N 0.671(2) 0.2268(16) 0.3356(8) 0.037(4) Uani 0.374(16) 1 d D . P A 1
N7 N 0.6329(8) 0.2260(6) 0.2984(4) 0.035(4) Uani 0.374(16) 1 d D . P A 1
O2 O 0.5766(8) 0.1898(6) 0.3565(4) 0.048(4) Uani 0.374(16) 1 d . . P A 1
C18 C 0.6352(11) 0.2126(8) 0.3648(7) 0.041(5) Uani 0.374(16) 1 d D . P A 1
C19 C 0.6588(10) 0.2474(8) 0.2698(7) 0.046(5) Uani 0.374(16) 1 d D . P A 1
H19 H 0.6390 0.2409 0.2436 0.055 Uiso 0.374(16) 1 calc R U P A 1
N10 N 0.8076(18) 0.4744(13) 0.2580(13) 0.040(5) Uani 0.687(18) 1 d . . P B 1
N11 N 0.8274(6) 0.4448(4) 0.2295(3) 0.047(3) Uani 0.687(18) 1 d . . P B 1
O3 O 0.8953(4) 0.4271(3) 0.2994(3) 0.050(3) Uani 0.687(18) 1 d D . P B 1
C30 C 0.8498(6) 0.4634(5) 0.2926(4) 0.044(3) Uani 0.687(18) 1 d D . P B 1
C31 C 0.7988(10) 0.4452(7) 0.1959(4) 0.056(4) Uani 0.687(18) 1 d . . P B 1
H31 H 0.8131 0.4237 0.1761 0.067 Uiso 0.687(18) 1 calc R U P B 1
N14 N 0.414(2) 0.4443(11) 0.2938(6) 0.036(3) Uani 0.386(14) 1 d D . P C 1
N15 N 0.3795(18) 0.4899(11) 0.2912(7) 0.106(12) Uani 0.386(14) 1 d D . P C 1
O4 O 0.3901(10) 0.4186(10) 0.3434(6) 0.076(7) Uani 0.386(14) 1 d D . P C 1
C42 C 0.4167(13) 0.4025(7) 0.3179(7) 0.085(9) Uani 0.386(14) 1 d D U P C 1
C43 C 0.3795(14) 0.5278(12) 0.2718(10) 0.079(8) Uani 0.386(14) 1 d D U P C 1
H43 H 0.3545 0.5587 0.2749 0.095 Uiso 0.386(14) 1 calc R U P C 1
C44 C 0.4999(11) 0.5081(9) 0.1838(4) 0.045(5) Uani 0.386(14) 1 d D . P C 1
H44 H 0.5294 0.4875 0.1705 0.054 Uiso 0.386(14) 1 calc R U P C 1
C45 C 0.4665(12) 0.4916(10) 0.2153(5) 0.063(6) Uani 0.386(14) 1 d D U P C 1
H45 H 0.4715 0.4557 0.2206 0.076 Uiso 0.386(14) 1 calc R U P C 1
C47 C 0.4169(10) 0.5671(8) 0.2215(6) 0.075(7) Uani 0.386(14) 1 d D U P C 1
H47 H 0.3828 0.5879 0.2308 0.090 Uiso 0.386(14) 1 calc R U P C 1
C48 C 0.4473(11) 0.5896(8) 0.1923(6) 0.074(8) Uani 0.386(14) 1 d D U P C 1
H48 H 0.4426 0.6250 0.1849 0.088 Uiso 0.386(14) 1 calc R U P C 1
N6' N 0.6712(12) 0.2393(8) 0.3331(5) 0.037(4) Uani 0.626(16) 1 d . . P A 2
N7' N 0.6167(5) 0.2041(4) 0.3384(4) 0.051(3) Uani 0.626(16) 1 d D . P A 2
O2' O 0.6222(5) 0.2358(3) 0.2672(2) 0.044(3) Uani 0.626(16) 1 d . . P A 2
C18' C 0.6676(6) 0.2475(5) 0.2950(4) 0.038(3) Uani 0.626(16) 1 d . . P A 2
C19' C 0.6086(11) 0.1926(7) 0.3729(5) 0.065(4) Uani 0.626(16) 1 d D . P A 2
H19' H 0.5728 0.1693 0.3768 0.078 Uiso 0.626(16) 1 calc R U P A 2
N10' N 0.818(4) 0.477(3) 0.264(3) 0.040(5) Uani 0.313(18) 1 d D . P B 2
N11' N 0.8685(13) 0.4425(11) 0.2766(6) 0.048(7) Uani 0.313(18) 1 d D . P B 2
O3' O 0.8237(12) 0.4273(9) 0.2055(7) 0.055(7) Uani 0.313(18) 1 d D . P B 2
C30' C 0.7902(10) 0.4633(9) 0.2189(7) 0.051(7) Uani 0.313(18) 1 d D . P B 2
C31' C 0.8781(13) 0.4509(10) 0.3097(7) 0.049(7) Uani 0.313(18) 1 d D . P B 2
H31' H 0.9131 0.4314 0.3249 0.059 Uiso 0.313(18) 1 calc R U P B 2
N14' N 0.4130(12) 0.4467(6) 0.2821(3) 0.036(3) Uani 0.614(14) 1 d D . P C 2
N15' N 0.3913(5) 0.4361(4) 0.3217(3) 0.037(3) Uani 0.614(14) 1 d . . P C 2
O4' O 0.3754(4) 0.5302(3) 0.2975(2) 0.039(2) Uani 0.614(14) 1 d . . P C 2
C37' C 0.4521(11) 0.5043(6) 0.1788(4) 0.073(5) Uani 0.614(14) 1 d D . P C 2
H37' H 0.4507 0.4829 0.1563 0.087 Uiso 0.614(14) 1 calc R U P C 2
C38' C 0.4232(12) 0.4827(6) 0.2105(4) 0.091(6) Uani 0.614(14) 1 d D . P C 2
H38' H 0.4040 0.4490 0.2110 0.109 Uiso 0.614(14) 1 calc R U P C 2
C40' C 0.4503(13) 0.5665(7) 0.2379(7) 0.127(8) Uani 0.614(14) 1 d D U P C 2
H40' H 0.4444 0.5910 0.2577 0.152 Uiso 0.614(14) 1 calc R U P C 2
C41' C 0.4795(10) 0.5796(7) 0.2096(5) 0.080(5) Uani 0.614(14) 1 d . U P C 2
H41' H 0.5023 0.6121 0.2124 0.097 Uiso 0.614(14) 1 calc R U P C 2
C42' C 0.4029(6) 0.4966(5) 0.2768(4) 0.038(3) Uani 0.614(14) 1 d D . P C 2
C43' C 0.4036(6) 0.3928(5) 0.3382(4) 0.032(3) Uani 0.614(14) 1 d . . P C 2
H43' H 0.3898 0.3887 0.3634 0.038 Uiso 0.614(14) 1 calc R U P C 2
N9 N 0.8124(3) 0.5430(2) 0.39795(18) 0.0547(15) Uani 1 1 d . . . . .
N12 N 0.6220(3) 0.5399(3) 0.1554(2) 0.0666(18) Uani 1 1 d . . . . .
C25 C 0.8610(4) 0.5058(4) 0.4016(3) 0.073(2) Uani 1 1 d . . . . .
H25 H 0.8856 0.4980 0.4266 0.088 Uiso 1 1 calc R U . . .
C26 C 0.8742(4) 0.4797(4) 0.3694(4) 0.087(3) Uani 1 1 d D . . . .
H26 H 0.9080 0.4532 0.3725 0.104 Uiso 1 1 calc R U . . .
C27 C 0.8403(5) 0.4899(4) 0.3312(3) 0.085(3) Uani 1 1 d D . . . .
C28 C 0.7944(5) 0.5281(4) 0.3298(3) 0.079(3) Uani 1 1 d . . . . .
H28 H 0.7701 0.5378 0.3052 0.094 Uiso 1 1 calc R U . . .
C29 C 0.7819(5) 0.5528(3) 0.3614(2) 0.067(2) Uani 1 1 d . . . . .
H29 H 0.7486 0.5797 0.3582 0.080 Uiso 1 1 calc R U . . .
C32 C 0.6469(5) 0.5467(3) 0.1924(2) 0.068(2) Uani 1 1 d . . . . .
H32 H 0.6254 0.5707 0.2078 0.082 Uiso 1 1 calc R U . . .
C33 C 0.7031(5) 0.5197(4) 0.2091(3) 0.082(3) Uani 1 1 d . . . . .
H33 H 0.7202 0.5252 0.2358 0.099 Uiso 1 1 calc R U . . .
C34 C 0.7360(5) 0.4841(4) 0.1874(4) 0.092(3) Uani 1 1 d D . . . .
C35 C 0.7090(5) 0.4791(4) 0.1490(4) 0.093(3) Uani 1 1 d . . . . .
H35 H 0.7289 0.4552 0.1329 0.111 Uiso 1 1 calc R U . . .
C36 C 0.6541(5) 0.5077(4) 0.1338(3) 0.075(2) Uani 1 1 d . . . . .
H36 H 0.6379 0.5046 0.1067 0.090 Uiso 1 1 calc R U . . .
N13 N 0.4982(3) 0.2552(2) 0.30356(18) 0.0537(15) Uani 1 1 d . . . . .
N16 N 0.4839(4) 0.5553(3) 0.17599(18) 0.0652(17) Uani 1 1 d D . . . .
C37 C 0.4719(4) 0.2631(4) 0.3364(2) 0.066(2) Uani 1 1 d . . . . .
H37 H 0.4753 0.2356 0.3549 0.079 Uiso 1 1 calc R U . . .
C38 C 0.4415(5) 0.3055(4) 0.3455(3) 0.079(3) Uani 1 1 d . . . . .
H38 H 0.4215 0.3073 0.3690 0.094 Uiso 1 1 calc R U . . .
C39 C 0.4388(4) 0.3462(4) 0.3218(3) 0.076(3) Uani 1 1 d D . . . .
C40 C 0.4650(4) 0.3417(3) 0.2875(3) 0.075(2) Uani 1 1 d . . . . .
H40 H 0.4622 0.3700 0.2698 0.090 Uiso 1 1 calc R U . . .
C41 C 0.4962(4) 0.2953(4) 0.2782(3) 0.077(3) Uani 1 1 d . . . . .
H41 H 0.5155 0.2920 0.2545 0.092 Uiso 1 1 calc R U . . .
C46 C 0.4272(5) 0.5179(4) 0.2405(3) 0.080(3) Uani 1 1 d D . . . .
S1 S 0.48753(12) 0.35756(10) 0.46084(7) 0.0719(6) Uani 1 1 d . . . . .
S2 S 0.05971(11) 0.56153(9) 0.36702(6) 0.0635(5) Uani 1 1 d . . . . .
S3 S 0.3721(2) 0.36295(13) 0.70582(10) 0.1145(11) Uani 1 1 d D . . . .
S4 S 0.9318(2) 0.2939(2) 0.4126(2) 0.212(3) Uani 1 1 d D U . . .
F1 F 0.5407(3) 0.4023(3) 0.52585(16) 0.106(2) Uani 1 1 d . . . . .
F2 F 0.4732(5) 0.4499(3) 0.4888(2) 0.148(3) Uani 1 1 d . . . . .
F3 F 0.4344(3) 0.3855(4) 0.5205(2) 0.153(4) Uani 1 1 d . . . . .
F4 F 0.1389(2) 0.4939(2) 0.40777(17) 0.0968(18) Uani 1 1 d . . . . .
F5 F 0.0499(3) 0.5147(3) 0.43229(16) 0.1031(19) Uani 1 1 d . . . . .
F6 F 0.0417(4) 0.4645(3) 0.3843(2) 0.124(2) Uani 1 1 d . . . . .
F7 F 0.2586(6) 0.3244(5) 0.6897(3) 0.214(5) Uani 1 1 d D . . . .
F8 F 0.3295(7) 0.2859(5) 0.7345(5) 0.255(7) Uani 1 1 d D . . . .
F9 F 0.2792(6) 0.3558(8) 0.7466(4) 0.303(10) Uani 1 1 d D . . . .
F10 F 0.8999(6) 0.3165(6) 0.4729(3) 0.217(6) Uani 1 1 d D . . . .
F11 F 0.9529(5) 0.3870(3) 0.4383(3) 0.181(4) Uani 1 1 d D . . . .
F12 F 0.8509(7) 0.3679(5) 0.4141(5) 0.268(7) Uani 1 1 d D . . . .
N17 N 0.6505(4) 0.2777(3) 0.55447(17) 0.0643(17) Uani 1 1 d . . . . .
N18 N 0.5015(4) 0.5173(3) 0.09931(17) 0.0656(18) Uani 1 1 d . . . . .
O5 O 0.4232(3) 0.3617(3) 0.43760(18) 0.096(2) Uani 1 1 d . . . . .
O6 O 0.5423(3) 0.3794(3) 0.4415(2) 0.109(3) Uani 1 1 d . . . . .
O7 O 0.5108(6) 0.3099(4) 0.4786(2) 0.136(3) Uani 1 1 d . . . . .
O8 O -0.0120(3) 0.5733(3) 0.3657(2) 0.095(2) Uani 1 1 d . . . . .
O9 O 0.1069(5) 0.5970(3) 0.3853(2) 0.128(3) Uani 1 1 d . . . . .
O10 O 0.0794(4) 0.5443(3) 0.3305(2) 0.105(2) Uani 1 1 d . . . . .
O11 O 0.3591(7) 0.4126(5) 0.6968(6) 0.242(7) Uani 1 1 d . U . . .
O12 O 0.4250(6) 0.3644(7) 0.7348(4) 0.228(7) Uani 1 1 d . U . . .
O13 O 0.3907(11) 0.3410(7) 0.6726(5) 0.307(10) Uani 1 1 d . U . . .
O14 O 0.9957(5) 0.2775(6) 0.4289(4) 0.223(7) Uani 1 1 d D . . . .
O15 O 0.8744(5) 0.2632(4) 0.4038(4) 0.164(4) Uani 1 1 d D . . . .
O16 O 0.9361(9) 0.3389(7) 0.3784(5) 0.241(7) Uiso 1 1 d D . . . .
C49 C 0.8063(4) 0.2514(3) 0.6007(2) 0.059(2) Uani 1 1 d . . . . .
C50 C 0.7638(5) 0.2086(4) 0.5935(2) 0.077(3) Uani 1 1 d . . . . .
C51 C 0.7811(6) 0.1815(3) 0.5600(2) 0.077(3) Uani 1 1 d . . . . .
C52 C 0.8376(5) 0.2053(3) 0.5474(2) 0.072(2) Uani 1 1 d . . . . .
C53 C 0.8568(4) 0.2507(3) 0.5740(2) 0.068(2) Uani 1 1 d . . . . .
C54 C 0.8077(6) 0.2864(4) 0.6337(2) 0.091(3) Uani 1 1 d . . . . .
H54A H 0.7615 0.3003 0.6346 0.137 Uiso 1 1 calc R U . . .
H54B H 0.8394 0.3150 0.6308 0.137 Uiso 1 1 calc R U . . .
H54C H 0.8230 0.2676 0.6580 0.137 Uiso 1 1 calc R U . . .
C55 C 0.7094(7) 0.1928(5) 0.6147(3) 0.119(4) Uani 1 1 d . . . . .
H55A H 0.7270 0.1678 0.6349 0.178 Uiso 1 1 calc R U . . .
H55B H 0.6726 0.1768 0.5967 0.178 Uiso 1 1 calc R U . . .
H55C H 0.6914 0.2232 0.6270 0.178 Uiso 1 1 calc R U . . .
C56 C 0.7456(8) 0.1319(4) 0.5426(4) 0.133(5) Uani 1 1 d . . . . .
H56A H 0.7553 0.1273 0.5157 0.200 Uiso 1 1 calc R U . . .
H56B H 0.6959 0.1347 0.5427 0.200 Uiso 1 1 calc R U . . .
H56C H 0.7631 0.1019 0.5583 0.200 Uiso 1 1 calc R U . . .
C57 C 0.8782(7) 0.1907(5) 0.5163(3) 0.126(5) Uani 1 1 d . . . . .
H57A H 0.9161 0.1681 0.5272 0.188 Uiso 1 1 calc R U . . .
H57B H 0.8967 0.2219 0.5055 0.188 Uiso 1 1 calc R U . . .
H57C H 0.8488 0.1722 0.4956 0.188 Uiso 1 1 calc R U . . .
C58 C 0.9189(5) 0.2836(4) 0.5753(3) 0.097(3) Uani 1 1 d . . . . .
H58A H 0.9087 0.3184 0.5841 0.145 Uiso 1 1 calc R U . . .
H58B H 0.9330 0.2855 0.5492 0.145 Uiso 1 1 calc R U . . .
H58C H 0.9562 0.2685 0.5936 0.145 Uiso 1 1 calc R U . . .
C59 C 0.7808(4) 0.6536(3) 0.4820(2) 0.063(2) Uani 1 1 d . . . . .
C60 C 0.8464(4) 0.6295(3) 0.4949(2) 0.0588(19) Uani 1 1 d . . . . .
C61 C 0.8842(4) 0.6299(3) 0.4643(2) 0.0558(19) Uani 1 1 d . . . . .
C62 C 0.8455(4) 0.6562(3) 0.4315(2) 0.0546(18) Uani 1 1 d . . . . .
C63 C 0.7810(4) 0.6704(3) 0.4424(3) 0.065(2) Uani 1 1 d . . . . .
C64 C 0.7233(6) 0.6624(5) 0.5049(4) 0.122(5) Uani 1 1 d . . . . .
H64A H 0.7341 0.6920 0.5225 0.184 Uiso 1 1 calc R U . . .
H64B H 0.7166 0.6315 0.5204 0.184 Uiso 1 1 calc R U . . .
H64C H 0.6812 0.6697 0.4871 0.184 Uiso 1 1 calc R U . . .
C65 C 0.8679(6) 0.6060(5) 0.5343(3) 0.098(3) Uani 1 1 d . . . . .
H65A H 0.8733 0.5685 0.5316 0.147 Uiso 1 1 calc R U . . .
H65B H 0.8327 0.6129 0.5513 0.147 Uiso 1 1 calc R U . . .
H65C H 0.9116 0.6212 0.5459 0.147 Uiso 1 1 calc R U . . .
C66 C 0.9581(4) 0.6090(4) 0.4653(3) 0.086(3) Uani 1 1 d . . . . .
H66A H 0.9890 0.6280 0.4849 0.129 Uiso 1 1 calc R U . . .
H66B H 0.9730 0.6137 0.4395 0.129 Uiso 1 1 calc R U . . .
H66C H 0.9591 0.5721 0.4719 0.129 Uiso 1 1 calc R U . . .
C67 C 0.8710(5) 0.6654(4) 0.3931(3) 0.086(3) Uani 1 1 d . . . . .
H67A H 0.8319 0.6665 0.3722 0.129 Uiso 1 1 calc R U . . .
H67B H 0.9021 0.6374 0.3879 0.129 Uiso 1 1 calc R U . . .
H67C H 0.8956 0.6985 0.3940 0.129 Uiso 1 1 calc R U . . .
C68 C 0.7265(6) 0.6972(4) 0.4183(4) 0.109(4) Uani 1 1 d . . . . .
H68A H 0.6823 0.6878 0.4265 0.164 Uiso 1 1 calc R U . . .
H68B H 0.7267 0.6875 0.3909 0.164 Uiso 1 1 calc R U . . .
H68C H 0.7334 0.7347 0.4212 0.164 Uiso 1 1 calc R U . . .
C69 C 0.2591(3) 0.4584(3) 0.3680(2) 0.0568(19) Uani 1 1 d . . . . .
C70 C 0.2913(3) 0.4937(3) 0.3962(2) 0.0520(18) Uani 1 1 d . . . . .
C71 C 0.2872(3) 0.5454(3) 0.3803(2) 0.0529(18) Uani 1 1 d . . . . .
C72 C 0.2537(3) 0.5421(3) 0.3424(2) 0.0573(19) Uani 1 1 d . . . . .
C73 C 0.2367(3) 0.4896(4) 0.3315(3) 0.067(2) Uani 1 1 d . . . . .
C74 C 0.2495(4) 0.4041(3) 0.3731(3) 0.072(2) Uani 1 1 d . . . . .
H74A H 0.2826 0.3916 0.3949 0.108 Uiso 1 1 calc R U . . .
H74B H 0.2567 0.3858 0.3492 0.108 Uiso 1 1 calc R U . . .
H74C H 0.2027 0.3977 0.3788 0.108 Uiso 1 1 calc R U . . .
C75 C 0.3188(4) 0.4791(4) 0.4375(2) 0.070(2) Uani 1 1 d . . . . .
H75A H 0.3582 0.4559 0.4374 0.105 Uiso 1 1 calc R U . . .
H75B H 0.2828 0.4615 0.4496 0.105 Uiso 1 1 calc R U . . .
H75C H 0.3332 0.5104 0.4524 0.105 Uiso 1 1 calc R U . . .
C76 C 0.3121(4) 0.5948(3) 0.4015(3) 0.067(2) Uani 1 1 d . . . . .
H76A H 0.3432 0.6132 0.3863 0.100 Uiso 1 1 calc R U . . .
H76B H 0.3365 0.5861 0.4274 0.100 Uiso 1 1 calc R U . . .
H76C H 0.2727 0.6169 0.4046 0.100 Uiso 1 1 calc R U . . .
C77 C 0.2365(5) 0.5865(4) 0.3130(3) 0.081(3) Uani 1 1 d . . . . .
H77A H 0.1931 0.6027 0.3175 0.122 Uiso 1 1 calc R U . . .
H77B H 0.2320 0.5727 0.2863 0.122 Uiso 1 1 calc R U . . .
H77C H 0.2733 0.6123 0.3165 0.122 Uiso 1 1 calc R U . . .
C78 C 0.1994(4) 0.4698(4) 0.2954(3) 0.078(3) Uani 1 1 d . . . . .
H78A H 0.1500 0.4708 0.2970 0.117 Uiso 1 1 calc R U . . .
H78B H 0.2135 0.4340 0.2914 0.117 Uiso 1 1 calc R U . . .
H78C H 0.2094 0.4913 0.2735 0.117 Uiso 1 1 calc R U . . .
C79 C 0.5493(4) 0.1320(3) 0.2449(2) 0.0556(19) Uani 1 1 d . . . . .
C80 C 0.5640(4) 0.1072(3) 0.2803(2) 0.0546(18) Uani 1 1 d . . . . .
C81 C 0.5045(4) 0.1091(3) 0.3012(3) 0.068(2) Uani 1 1 d . . . . .
C82 C 0.4545(4) 0.1379(4) 0.2804(3) 0.073(3) Uani 1 1 d . . . . .
C83 C 0.4802(4) 0.1547(3) 0.2446(3) 0.072(2) Uani 1 1 d . . . . .
C84 C 0.5917(6) 0.1374(5) 0.2142(3) 0.102(4) Uani 1 1 d . . . . .
H84A H 0.6285 0.1115 0.2178 0.154 Uiso 1 1 calc R U . . .
H84B H 0.6118 0.1722 0.2152 0.154 Uiso 1 1 calc R U . . .
H84C H 0.5637 0.1321 0.1888 0.154 Uiso 1 1 calc R U . . .
C85 C 0.6311(5) 0.0776(4) 0.2951(3) 0.092(3) Uani 1 1 d . . . . .
H85A H 0.6321 0.0449 0.2808 0.138 Uiso 1 1 calc R U . . .
H85B H 0.6329 0.0705 0.3231 0.138 Uiso 1 1 calc R U . . .
H85C H 0.6707 0.0988 0.2907 0.138 Uiso 1 1 calc R U . . .
C86 C 0.5002(6) 0.0844(4) 0.3397(3) 0.108(4) Uani 1 1 d . . . . .
H86A H 0.4801 0.1088 0.3567 0.162 Uiso 1 1 calc R U . . .
H86B H 0.5464 0.0746 0.3519 0.162 Uiso 1 1 calc R U . . .
H86C H 0.4713 0.0534 0.3359 0.162 Uiso 1 1 calc R U . . .
C87 C 0.3870(5) 0.1474(5) 0.2902(4) 0.118(5) Uani 1 1 d . . . . .
H87A H 0.3592 0.1160 0.2856 0.177 Uiso 1 1 calc R U . . .
H87B H 0.3655 0.1756 0.2740 0.177 Uiso 1 1 calc R U . . .
H87C H 0.3903 0.1571 0.3179 0.177 Uiso 1 1 calc R U . . .
C88 C 0.4412(7) 0.1841(5) 0.2112(4) 0.139(6) Uani 1 1 d . U . . .
H88A H 0.4044 0.1622 0.1980 0.208 Uiso 1 1 calc R U . . .
H88B H 0.4724 0.1939 0.1926 0.208 Uiso 1 1 calc R U . . .
H88C H 0.4213 0.2153 0.2212 0.208 Uiso 1 1 calc R U . . .
C89 C 0.9595(5) 0.3474(4) 0.2049(3) 0.077(3) Uani 1 1 d . . . . .
C90 C 0.9717(5) 0.3992(4) 0.1984(3) 0.075(2) Uani 1 1 d . . . . .
C91 C 1.0025(4) 0.4234(3) 0.2348(2) 0.0532(18) Uani 1 1 d . . . . .
C92 C 1.0137(4) 0.3811(4) 0.2628(3) 0.069(2) Uani 1 1 d . . . . .
C93 C 0.9869(5) 0.3355(4) 0.2453(3) 0.078(3) Uani 1 1 d . . . . .
C94 C 0.9316(10) 0.3075(5) 0.1747(4) 0.163(7) Uani 1 1 d . . . . .
H94A H 0.8904 0.3212 0.1589 0.244 Uiso 1 1 calc R U . . .
H94B H 0.9199 0.2758 0.1880 0.244 Uiso 1 1 calc R U . . .
H94C H 0.9665 0.2997 0.1578 0.244 Uiso 1 1 calc R U . . .
C95 C 0.9536(5) 0.4291(4) 0.1614(2) 0.082(3) Uani 1 1 d . . . . .
H95A H 0.9840 0.4591 0.1614 0.123 Uiso 1 1 calc R U . . .
H95B H 0.9058 0.4409 0.1596 0.123 Uiso 1 1 calc R U . . .
H95C H 0.9588 0.4069 0.1390 0.123 Uiso 1 1 calc R U . . .
C96 C 1.0229(4) 0.4755(4) 0.2407(3) 0.073(2) Uani 1 1 d . . . . .
H96A H 1.0697 0.4798 0.2344 0.109 Uiso 1 1 calc R U . . .
H96B H 1.0216 0.4850 0.2680 0.109 Uiso 1 1 calc R U . . .
H96C H 0.9916 0.4979 0.2236 0.109 Uiso 1 1 calc R U . . .
C97 C 1.0456(4) 0.3878(4) 0.3044(3) 0.082(3) Uani 1 1 d . . . . .
H97A H 1.0132 0.3764 0.3219 0.123 Uiso 1 1 calc R U . . .
H97B H 1.0569 0.4244 0.3093 0.123 Uiso 1 1 calc R U . . .
H97C H 1.0876 0.3670 0.3092 0.123 Uiso 1 1 calc R U . . .
C98 C 0.9851(6) 0.2818(5) 0.2637(4) 0.111(4) Uani 1 1 d . . . . .
H98A H 1.0320 0.2685 0.2697 0.167 Uiso 1 1 calc R U . . .
H98B H 0.9580 0.2584 0.2454 0.167 Uiso 1 1 calc R U . . .
H98C H 0.9641 0.2842 0.2879 0.167 Uiso 1 1 calc R U . . .
C99 C 0.5239(3) 0.62927(18) 0.07848(13) 0.074(3) Uani 0.534(9) 1 d G . P C 1
C100 C 0.4664(3) 0.6404(2) 0.09691(15) 0.064(5) Uani 0.534(9) 1 d G . P C 1
C101 C 0.4896(4) 0.6602(2) 0.13409(15) 0.073(5) Uani 0.534(9) 1 d G . P C 1
C102 C 0.5614(3) 0.66139(18) 0.13862(13) 0.064(2) Uani 0.534(9) 1 d G . P C 1
C103 C 0.5826(3) 0.64225(16) 0.10426(13) 0.071(6) Uani 0.534(9) 1 d G . P C 1
C104 C 0.5229(4) 0.6075(3) 0.03849(18) 0.070(7) Uani 0.534(9) 1 d G . P C 1
H10A H 0.5108 0.6348 0.0191 0.104 Uiso 0.534(9) 1 calc R U P C 1
H10B H 0.4888 0.5797 0.0345 0.104 Uiso 0.534(9) 1 calc R U P C 1
H10C H 0.5683 0.5937 0.0356 0.104 Uiso 0.534(9) 1 calc R U P C 1
C105 C 0.3935(4) 0.6325(4) 0.0800(2) 0.101(8) Uani 0.534(9) 1 d G . P C 1
H10D H 0.3685 0.6163 0.0995 0.151 Uiso 0.534(9) 1 calc R U P C 1
H10E H 0.3914 0.6099 0.0570 0.151 Uiso 0.534(9) 1 calc R U P C 1
H10F H 0.3726 0.6660 0.0722 0.151 Uiso 0.534(9) 1 calc R U P C 1
C106 C 0.4456(5) 0.6771(4) 0.1636(2) 0.121(9) Uani 0.534(9) 1 d G . P C 1
H10G H 0.4055 0.6544 0.1624 0.181 Uiso 0.534(9) 1 calc R U P C 1
H10H H 0.4304 0.7128 0.1581 0.181 Uiso 0.534(9) 1 calc R U P C 1
H10I H 0.4719 0.6753 0.1898 0.181 Uiso 0.534(9) 1 calc R U P C 1
C107 C 0.6071(5) 0.6797(3) 0.1738(2) 0.084(6) Uani 0.534(9) 1 d G . P C 1
H10J H 0.6216 0.7154 0.1696 0.126 Uiso 0.534(9) 1 calc R U P C 1
H10K H 0.6477 0.6573 0.1784 0.126 Uiso 0.534(9) 1 calc R U P C 1
H10L H 0.5823 0.6786 0.1966 0.126 Uiso 0.534(9) 1 calc R U P C 1
C108 C 0.6549(3) 0.6367(3) 0.0965(2) 0.083(6) Uani 0.534(9) 1 d G . P C 1
H10M H 0.6555 0.6228 0.0701 0.125 Uiso 0.534(9) 1 calc R U P C 1
H10N H 0.6794 0.6130 0.1157 0.125 Uiso 0.534(9) 1 calc R U P C 1
H10O H 0.6774 0.6706 0.0985 0.125 Uiso 0.534(9) 1 calc R U P C 1
C109 C 0.5365(3) 0.63010(18) 0.07506(13) 0.074(3) Uani 0.466(9) 1 d G . P C 2
C110 C 0.5014(3) 0.65573(18) 0.10216(13) 0.066(6) Uani 0.466(9) 1 d G . P C 2
C111 C 0.5494(3) 0.66953(18) 0.13427(13) 0.064(2) Uani 0.466(9) 1 d G . P C 2
C112 C 0.6141(3) 0.6524(2) 0.12702(16) 0.055(4) Uani 0.466(9) 1 d G . P C 2
C113 C 0.6061(3) 0.6281(2) 0.09044(16) 0.067(7) Uani 0.466(9) 1 d G . P C 2
C114 C 0.5053(4) 0.6088(3) 0.03667(19) 0.069(8) Uani 0.466(9) 1 d G . P C 2
H11A H 0.5118 0.6334 0.0159 0.104 Uiso 0.466(9) 1 calc R U P C 2
H11B H 0.4561 0.6030 0.0370 0.104 Uiso 0.466(9) 1 calc R U P C 2
H11C H 0.5275 0.5758 0.0318 0.104 Uiso 0.466(9) 1 calc R U P C 2
C115 C 0.4263(4) 0.6664(3) 0.09760(19) 0.127(11) Uani 0.466(9) 1 d G . P C 2
H11D H 0.4174 0.6955 0.1144 0.191 Uiso 0.466(9) 1 calc R U P C 2
H11E H 0.4020 0.6357 0.1051 0.191 Uiso 0.466(9) 1 calc R U P C 2
H11F H 0.4101 0.6751 0.0703 0.191 Uiso 0.466(9) 1 calc R U P C 2
C116 C 0.5342(5) 0.6975(3) 0.16985(19) 0.110(9) Uani 0.466(9) 1 d G U P C 2
H11G H 0.5150 0.6732 0.1873 0.165 Uiso 0.466(9) 1 calc R U P C 2
H11H H 0.5009 0.7251 0.1623 0.165 Uiso 0.466(9) 1 calc R U P C 2
H11I H 0.5766 0.7125 0.1834 0.165 Uiso 0.466(9) 1 calc R U P C 2
C117 C 0.6798(4) 0.6590(3) 0.1536(2) 0.094(8) Uani 0.466(9) 1 d G . P C 2
H11J H 0.7041 0.6895 0.1455 0.141 Uiso 0.466(9) 1 calc R U P C 2
H11K H 0.7084 0.6282 0.1522 0.141 Uiso 0.466(9) 1 calc R U P C 2
H11L H 0.6701 0.6637 0.1805 0.141 Uiso 0.466(9) 1 calc R U P C 2
C118 C 0.6619(4) 0.6042(4) 0.0712(2) 0.082(6) Uani 0.466(9) 1 d G . P C 2
H11M H 0.6846 0.5771 0.0882 0.123 Uiso 0.466(9) 1 calc R U P C 2
H11N H 0.6955 0.6308 0.0667 0.123 Uiso 0.466(9) 1 calc R U P C 2
H11O H 0.6424 0.5889 0.0462 0.123 Uiso 0.466(9) 1 calc R U P C 2
C119 C 0.5991(5) 0.2801(4) 0.5633(2) 0.069(2) Uani 1 1 d . . . . .
C120 C 0.5313(5) 0.2835(5) 0.5739(3) 0.098(3) Uani 1 1 d . . . . .
H12A H 0.5042 0.3082 0.5567 0.147 Uiso 1 1 calc R U . . .
H12B H 0.5339 0.2952 0.6011 0.147 Uiso 1 1 calc R U . . .
H12C H 0.5094 0.2494 0.5713 0.147 Uiso 1 1 calc R U . . .
C121 C 0.4874(5) 0.4829(4) 0.0803(2) 0.071(2) Uani 1 1 d . . . . .
C122 C 0.4667(7) 0.4360(5) 0.0569(3) 0.109(4) Uani 1 1 d . . . . .
H12D H 0.5015 0.4282 0.0399 0.164 Uiso 1 1 calc R U . . .
H12E H 0.4225 0.4422 0.0408 0.164 Uiso 1 1 calc R U . . .
H12F H 0.4626 0.4068 0.0745 0.164 Uiso 1 1 calc R U . . .
C123 C 0.4840(4) 0.3982(4) 0.5011(2) 0.065(2) Uani 1 1 d . . . . .
C124 C 0.0741(3) 0.5076(3) 0.3988(2) 0.0533(18) Uani 1 1 d . . . . .
C125 C 0.3077(3) 0.3362(3) 0.72112(17) 0.0395(14) Uani 1 1 d D . . . .
C126 C 0.9064(8) 0.3458(5) 0.4385(5) 0.172(8) Uani 1 1 d D . . . .
C131 C 0.4275(12) 0.2000(13) 0.4325(6) 0.223(13) Uani 1 1 d . . . . .
C132 C 0.3968(13) 0.2316(15) 0.4682(13) 0.41(3) Uani 1 1 d . . . . .
H13A H 0.4324 0.2544 0.4814 0.614 Uiso 1 1 calc R U . . .
H13B H 0.3571 0.2523 0.4572 0.614 Uiso 1 1 calc R U . . .
H13C H 0.3827 0.2067 0.4870 0.614 Uiso 1 1 calc R U . . .
N19 N 0.4397(9) 0.1745(7) 0.4065(5) 0.184(6) Uani 1 1 d . . . . .

loop_
_atom_site_aniso_label
_atom_site_aniso_U_11
_atom_site_aniso_U_22
_atom_site_aniso_U_33
_atom_site_aniso_U_23
_atom_site_aniso_U_13
_atom_site_aniso_U_12
Rh1 0.0580(3) 0.0448(3) 0.0292(2) -0.0005(2) -0.0033(2) 0.0027(2)
Rh2 0.0458(3) 0.0491(3) 0.0500(3) -0.0122(2) 0.0070(2) -0.0132(2)
Rh3 0.0279(2) 0.0638(4) 0.0467(3) -0.0136(3) -0.0012(2) 0.0077(2)
Rh4 0.0394(3) 0.0473(3) 0.0724(4) -0.0301(3) -0.0166(3) 0.0054(2)
Rh5 0.0560(3) 0.0500(3) 0.0575(3) -0.0010(3) 0.0259(3) -0.0008(3)
Rh6 0.0547(15) 0.0467(8) 0.0330(8) 0.0076(6) -0.0001(9) 0.0020(11)
Rh6' 0.0570(18) 0.0500(10) 0.0334(10) 0.0007(7) -0.0019(11) 0.0005(13)
N1 0.042(3) 0.050(3) 0.033(3) -0.005(2) 0.006(2) 0.000(2)
N2 0.037(3) 0.037(3) 0.041(3) -0.005(2) 0.003(2) 0.002(2)
N3 0.057(4) 0.062(4) 0.062(4) -0.010(3) 0.013(3) 0.007(3)
N4 0.037(3) 0.060(4) 0.049(3) -0.010(3) 0.006(2) 0.003(3)
O1 0.067(4) 0.078(4) 0.064(3) -0.006(3) -0.014(3) 0.006(3)
C1 0.040(3) 0.051(4) 0.048(4) 0.000(3) 0.000(3) 0.010(3)
C2 0.057(4) 0.054(5) 0.048(4) 0.001(3) 0.005(3) 0.010(3)
C3 0.054(4) 0.056(5) 0.046(4) 0.001(3) 0.010(3) 0.009(3)
C4 0.057(5) 0.077(6) 0.059(5) -0.009(4) 0.010(4) -0.018(4)
C5 0.053(4) 0.062(5) 0.046(4) 0.005(3) -0.006(3) -0.006(4)
C6 0.038(4) 0.089(6) 0.047(4) -0.008(4) 0.004(3) 0.000(4)
C7 0.090(6) 0.071(6) 0.042(4) -0.005(4) 0.005(4) 0.032(5)
C8 0.043(4) 0.069(5) 0.058(4) -0.003(4) 0.002(3) 0.003(4)
C9 0.047(4) 0.075(6) 0.057(4) -0.004(4) 0.000(3) -0.006(4)
C10 0.041(4) 0.069(5) 0.058(4) -0.013(4) 0.016(3) -0.010(4)
C11 0.041(4) 0.082(6) 0.061(5) -0.012(4) -0.006(3) 0.019(4)
C12 0.033(3) 0.074(5) 0.053(4) 0.015(4) -0.001(3) 0.012(3)
N5 0.061(4) 0.036(3) 0.039(3) -0.005(2) -0.003(3) -0.007(3)
N8 0.054(3) 0.056(4) 0.046(3) -0.005(3) 0.004(3) -0.008(3)
C13 0.058(4) 0.057(5) 0.040(4) -0.009(3) 0.005(3) 0.002(3)
C14 0.071(5) 0.058(5) 0.037(3) -0.005(3) 0.004(3) 0.011(4)
C15 0.077(5) 0.060(5) 0.051(4) -0.019(4) -0.012(4) 0.024(4)
C16 0.053(5) 0.107(8) 0.072(6) -0.039(5) -0.012(4) -0.006(5)
C17 0.081(6) 0.070(6) 0.063(5) -0.003(4) 0.006(4) -0.008(5)
C20 0.080(6) 0.071(6) 0.059(5) 0.003(4) 0.004(4) -0.022(5)
C21 0.063(5) 0.056(5) 0.129(9) -0.003(6) -0.017(5) -0.015(4)
C22 0.080(6) 0.044(5) 0.115(8) 0.021(5) 0.034(6) 0.014(4)
C23 0.059(5) 0.062(5) 0.066(5) 0.004(4) 0.028(4) 0.001(4)
C24 0.056(4) 0.063(5) 0.044(4) 0.004(3) 0.011(3) 0.002(4)
N6 0.045(3) 0.014(12) 0.047(4) 0.000(4) -0.008(3) 0.000(6)
N7 0.025(8) 0.049(10) 0.030(9) -0.014(6) -0.005(6) 0.001(7)
O2 0.041(9) 0.080(10) 0.023(7) -0.010(6) 0.008(6) -0.024(8)
C18 0.040(11) 0.042(12) 0.040(13) -0.016(9) -0.001(9) -0.011(9)
C19 0.042(13) 0.057(14) 0.031(11) -0.005(9) -0.018(10) -0.014(10)
N10 0.042(11) 0.047(5) 0.031(14) -0.001(6) 0.004(7) -0.010(7)
N11 0.066(7) 0.049(6) 0.029(5) -0.004(4) 0.016(4) -0.014(5)
O3 0.044(5) 0.051(5) 0.055(6) 0.004(4) 0.004(4) 0.009(4)
C30 0.038(6) 0.046(7) 0.042(7) 0.016(6) -0.012(6) -0.007(5)
C31 0.088(12) 0.049(9) 0.032(7) 0.000(6) 0.013(7) -0.016(7)
N14 0.053(4) 0.046(4) 0.008(8) -0.002(5) -0.004(8) 0.009(3)
N15 0.18(3) 0.09(2) 0.041(14) 0.011(13) -0.037(15) -0.02(2)
O4 0.055(10) 0.12(2) 0.057(12) -0.049(14) 0.012(9) 0.003(11)
C42 0.079(14) 0.081(15) 0.098(16) -0.067(13) 0.022(12) 0.011(12)
C43 0.074(13) 0.058(13) 0.102(16) 0.023(13) 0.006(13) 0.014(11)
C44 0.045(11) 0.069(14) 0.024(8) 0.013(8) 0.013(8) 0.006(10)
C45 0.077(13) 0.083(13) 0.027(8) 0.019(8) -0.006(9) -0.035(11)
C47 0.027(9) 0.130(17) 0.065(12) -0.050(12) -0.001(9) -0.012(10)
C48 0.054(12) 0.081(14) 0.079(14) 0.012(12) -0.016(11) 0.004(11)
N6' 0.045(3) 0.014(12) 0.047(4) 0.000(4) -0.008(3) 0.000(6)
N7' 0.049(6) 0.039(6) 0.066(8) -0.013(5) 0.010(6) -0.002(4)
O2' 0.048(5) 0.045(5) 0.038(5) -0.020(4) -0.003(4) -0.001(4)
C18' 0.027(6) 0.045(7) 0.040(7) -0.012(5) -0.006(5) 0.000(5)
C19' 0.059(11) 0.061(10) 0.076(13) -0.005(9) 0.013(9) -0.020(8)
N10' 0.042(11) 0.047(5) 0.031(14) -0.001(6) 0.004(7) -0.010(7)
N11' 0.053(14) 0.056(15) 0.041(13) -0.010(11) 0.025(12) -0.007(11)
O3' 0.071(15) 0.051(14) 0.040(14) 0.023(10) -0.003(10) -0.004(10)
C30' 0.037(14) 0.062(18) 0.050(18) 0.008(14) -0.003(12) -0.009(12)
C31' 0.034(14) 0.044(16) 0.08(2) -0.008(14) 0.036(14) 0.014(12)
N14' 0.053(4) 0.046(4) 0.008(8) -0.002(5) -0.004(8) 0.009(3)
N15' 0.032(5) 0.055(7) 0.024(5) -0.018(4) 0.004(4) 0.011(4)
O4' 0.040(4) 0.036(5) 0.040(5) -0.006(4) 0.005(3) 0.007(3)
C37' 0.115(15) 0.068(10) 0.041(7) -0.007(6) 0.033(9) -0.003(10)
C38' 0.135(18) 0.073(11) 0.068(10) -0.001(8) 0.024(11) -0.036(12)
C40' 0.124(14) 0.135(14) 0.137(15) -0.067(12) 0.076(12) -0.067(12)
C41' 0.086(11) 0.085(10) 0.080(10) -0.006(8) 0.045(9) -0.007(9)
C42' 0.029(5) 0.034(8) 0.052(9) -0.005(6) 0.001(5) -0.004(5)
C43' 0.038(6) 0.041(7) 0.021(6) -0.004(5) 0.019(4) 0.007(5)
N9 0.054(4) 0.050(4) 0.062(4) -0.010(3) 0.015(3) -0.011(3)
N12 0.066(4) 0.071(5) 0.060(4) 0.012(3) -0.002(3) -0.006(4)
C25 0.044(4) 0.070(6) 0.107(7) -0.009(5) 0.016(4) -0.010(4)
C26 0.052(5) 0.059(6) 0.161(11) -0.027(6) 0.061(6) -0.005(4)
C27 0.091(7) 0.063(6) 0.112(8) -0.031(6) 0.059(6) -0.036(5)
C28 0.105(7) 0.074(6) 0.060(5) -0.020(4) 0.020(5) 0.004(5)
C29 0.080(6) 0.066(5) 0.053(5) -0.013(4) 0.003(4) 0.004(4)
C32 0.092(6) 0.047(5) 0.062(5) 0.012(4) -0.003(4) -0.004(4)
C33 0.073(6) 0.070(6) 0.091(6) 0.038(5) -0.033(5) -0.013(5)
C34 0.053(5) 0.075(7) 0.143(10) 0.032(7) -0.002(6) -0.007(5)
C35 0.073(6) 0.069(7) 0.137(10) 0.021(6) 0.019(7) 0.004(5)
C36 0.082(6) 0.064(6) 0.080(6) 0.002(5) 0.013(5) -0.004(5)
N13 0.046(3) 0.051(4) 0.061(4) -0.014(3) -0.004(3) 0.008(3)
N16 0.073(4) 0.073(5) 0.046(3) -0.003(3) -0.008(3) 0.005(4)
C37 0.063(5) 0.081(6) 0.051(4) -0.019(4) 0.003(4) 0.016(4)
C38 0.068(6) 0.085(7) 0.080(6) -0.026(6) -0.004(5) 0.012(5)
C39 0.050(5) 0.080(7) 0.096(7) -0.044(6) 0.002(5) -0.003(4)
C40 0.063(5) 0.057(5) 0.102(7) 0.004(5) -0.002(5) 0.002(4)
C41 0.053(5) 0.090(7) 0.088(6) -0.014(6) 0.013(4) 0.014(5)
C46 0.058(5) 0.112(8) 0.068(6) -0.022(6) -0.003(4) 0.003(5)
S1 0.0695(14) 0.0743(15) 0.0682(13) -0.0095(11) -0.0042(11) 0.0023(11)
S2 0.0596(12) 0.0705(14) 0.0590(11) -0.0035(10) 0.0034(9) 0.0028(10)
S3 0.156(3) 0.089(2) 0.103(2) 0.0226(18) 0.036(2) 0.012(2)
S4 0.095(3) 0.174(5) 0.351(7) -0.066(5) -0.023(4) -0.023(3)
F1 0.079(4) 0.150(6) 0.083(4) -0.032(4) -0.012(3) -0.003(4)
F2 0.200(8) 0.122(6) 0.114(5) -0.035(5) -0.013(5) 0.035(6)
F3 0.089(5) 0.257(11) 0.117(5) -0.075(6) 0.032(4) -0.029(5)
F4 0.052(3) 0.129(5) 0.111(4) 0.026(4) 0.017(3) 0.028(3)
F5 0.108(4) 0.128(5) 0.078(4) 0.019(3) 0.029(3) 0.045(4)
F6 0.135(6) 0.095(5) 0.137(6) 0.002(4) -0.003(4) -0.018(4)
F7 0.187(10) 0.293(15) 0.154(8) 0.015(9) -0.012(7) -0.062(10)
F8 0.212(12) 0.171(10) 0.39(2) 0.122(12) 0.085(12) 0.004(9)
F9 0.144(9) 0.56(3) 0.198(12) -0.040(16) -0.009(8) 0.012(13)
F10 0.222(12) 0.306(16) 0.119(7) 0.029(8) 0.010(7) -0.031(11)
F11 0.198(9) 0.130(7) 0.205(9) -0.015(7) -0.010(7) -0.056(7)
F12 0.202(12) 0.191(12) 0.38(2) 0.027(12) -0.066(12) 0.053(10)
N17 0.074(5) 0.075(5) 0.043(3) 0.006(3) 0.005(3) 0.006(4)
N18 0.088(5) 0.068(5) 0.039(3) 0.001(3) -0.002(3) -0.003(4)
O5 0.066(4) 0.147(7) 0.076(4) -0.032(4) 0.005(3) -0.014(4)
O6 0.078(4) 0.163(8) 0.092(5) -0.039(5) 0.035(4) -0.023(5)
O7 0.208(10) 0.118(7) 0.079(5) -0.008(5) 0.010(6) 0.007(7)
O8 0.077(4) 0.097(5) 0.111(5) 0.037(4) 0.013(4) 0.031(4)
O9 0.160(8) 0.097(6) 0.113(6) 0.000(5) -0.032(5) -0.045(5)
O10 0.109(5) 0.127(7) 0.083(5) 0.002(4) 0.024(4) 0.023(5)
O11 0.211(13) 0.108(9) 0.39(2) 0.070(11) -0.011(13) 0.054(8)
O12 0.104(7) 0.354(19) 0.207(12) 0.090(12) -0.045(8) -0.048(9)
O13 0.45(2) 0.268(18) 0.262(16) -0.043(14) 0.259(17) -0.073(17)
O14 0.084(7) 0.285(17) 0.291(16) -0.058(13) -0.006(8) 0.048(8)
O15 0.140(8) 0.134(8) 0.225(11) -0.097(8) 0.057(8) -0.042(6)
C49 0.076(5) 0.057(5) 0.039(4) 0.006(3) -0.012(4) 0.015(4)
C50 0.103(7) 0.066(6) 0.057(5) 0.018(4) -0.009(5) -0.001(5)
C51 0.121(8) 0.050(5) 0.054(5) 0.008(4) -0.005(5) 0.003(5)
C52 0.098(7) 0.059(5) 0.057(5) 0.008(4) 0.005(4) 0.039(5)
C53 0.067(5) 0.071(6) 0.059(5) 0.014(4) -0.016(4) 0.022(4)
C54 0.126(8) 0.089(7) 0.048(5) -0.003(4) -0.025(5) 0.011(6)
C55 0.138(10) 0.139(11) 0.077(7) 0.054(7) 0.010(7) -0.013(8)
C56 0.204(14) 0.058(7) 0.115(9) -0.001(6) -0.065(9) -0.003(8)
C57 0.139(10) 0.141(12) 0.092(8) -0.011(7) 0.000(7) 0.086(9)
C58 0.061(6) 0.097(8) 0.125(9) 0.037(7) -0.010(5) 0.009(5)
C59 0.051(4) 0.065(5) 0.075(5) -0.034(4) 0.012(4) -0.018(4)
C60 0.056(4) 0.066(5) 0.054(4) -0.021(4) 0.007(3) -0.010(4)
C61 0.048(4) 0.054(5) 0.064(5) -0.017(4) 0.000(3) -0.018(3)
C62 0.064(5) 0.048(4) 0.050(4) 0.000(3) -0.001(3) -0.019(4)
C63 0.061(5) 0.048(5) 0.081(6) -0.018(4) -0.010(4) 0.002(4)
C64 0.099(8) 0.113(10) 0.169(12) -0.070(9) 0.072(8) -0.021(7)
C65 0.113(8) 0.129(10) 0.051(5) 0.006(5) 0.008(5) -0.018(7)
C66 0.058(5) 0.106(8) 0.094(7) -0.027(6) 0.009(5) -0.010(5)
C67 0.098(7) 0.081(7) 0.073(6) -0.003(5) -0.007(5) -0.022(5)
C68 0.109(8) 0.062(6) 0.141(10) -0.018(6) -0.038(7) 0.010(6)
C69 0.033(3) 0.070(5) 0.070(5) -0.013(4) 0.017(3) 0.000(3)
C70 0.043(4) 0.068(5) 0.047(4) -0.011(3) 0.011(3) 0.015(3)
C71 0.044(4) 0.061(5) 0.053(4) -0.008(3) 0.004(3) 0.020(3)
C72 0.033(3) 0.060(5) 0.077(5) -0.014(4) -0.002(3) 0.016(3)
C73 0.028(3) 0.092(7) 0.080(6) -0.019(5) 0.006(3) 0.004(4)
C74 0.057(5) 0.073(6) 0.090(6) -0.013(5) 0.024(4) -0.008(4)
C75 0.066(5) 0.085(6) 0.058(5) -0.018(4) 0.008(4) 0.017(4)
C76 0.063(5) 0.059(5) 0.080(5) -0.026(4) 0.012(4) 0.005(4)
C77 0.065(5) 0.099(8) 0.077(6) -0.002(5) 0.001(4) 0.023(5)
C78 0.053(5) 0.101(7) 0.078(6) -0.017(5) 0.002(4) -0.007(5)
C79 0.054(4) 0.066(5) 0.045(4) -0.025(4) 0.001(3) -0.010(4)
C80 0.063(5) 0.037(4) 0.063(5) -0.015(3) 0.005(4) -0.004(3)
C81 0.066(5) 0.056(5) 0.078(6) -0.031(4) 0.000(4) -0.021(4)
C82 0.052(5) 0.072(6) 0.093(6) -0.047(5) 0.003(4) -0.009(4)
C83 0.067(5) 0.060(5) 0.076(6) -0.017(4) -0.037(4) -0.012(4)
C84 0.115(8) 0.131(10) 0.062(6) -0.045(6) 0.016(5) -0.045(7)
C85 0.091(7) 0.070(6) 0.104(7) -0.036(5) -0.024(6) 0.021(5)
C86 0.142(10) 0.102(8) 0.093(7) -0.047(6) 0.062(7) -0.058(7)
C87 0.067(6) 0.129(11) 0.158(11) -0.067(9) 0.011(7) -0.003(6)
C88 0.162(12) 0.105(9) 0.121(9) 0.011(7) -0.086(9) -0.034(8)
C89 0.096(7) 0.066(6) 0.080(6) -0.005(5) 0.050(5) 0.016(5)
C90 0.070(5) 0.081(7) 0.079(6) 0.009(5) 0.033(5) 0.015(5)
C91 0.051(4) 0.051(5) 0.061(4) 0.015(3) 0.018(3) 0.010(3)
C92 0.062(5) 0.071(6) 0.078(6) 0.024(5) 0.023(4) 0.010(4)
C93 0.093(7) 0.065(6) 0.087(6) 0.022(5) 0.049(5) 0.034(5)
C94 0.27(2) 0.103(11) 0.136(12) -0.044(9) 0.093(13) 0.003(11)
C95 0.097(7) 0.091(7) 0.064(5) 0.005(5) 0.034(5) -0.001(5)
C96 0.050(4) 0.082(7) 0.085(6) 0.013(5) 0.007(4) -0.007(4)
C97 0.054(5) 0.104(8) 0.091(7) 0.038(6) 0.018(5) 0.009(5)
C98 0.117(9) 0.101(9) 0.124(9) 0.020(7) 0.047(8) 0.020(7)
C99 0.096(8) 0.064(6) 0.054(5) 0.013(4) -0.019(5) 0.000(5)
C100 0.076(12) 0.038(9) 0.075(11) 0.005(8) -0.002(9) 0.005(8)
C101 0.111(15) 0.048(9) 0.057(10) 0.004(7) -0.003(9) 0.003(9)
C102 0.088(7) 0.038(5) 0.065(6) 0.011(4) 0.006(5) 0.006(5)
C103 0.131(17) 0.033(9) 0.043(9) -0.007(7) -0.007(10) -0.001(9)
C104 0.053(9) 0.068(16) 0.085(17) 0.011(13) 0.000(9) -0.011(9)
C105 0.111(16) 0.14(2) 0.050(10) 0.009(11) 0.003(10) 0.057(14)
C106 0.19(3) 0.091(16) 0.077(13) -0.010(11) 0.007(14) 0.063(17)
C107 0.114(15) 0.058(10) 0.069(10) 0.001(8) -0.029(10) 0.014(10)
C108 0.071(11) 0.058(11) 0.110(15) 0.027(10) -0.022(11) -0.029(9)
C109 0.096(8) 0.064(6) 0.054(5) 0.013(4) -0.019(5) 0.000(5)
C110 0.085(15) 0.071(14) 0.041(10) -0.003(9) 0.000(9) 0.018(11)
C111 0.088(7) 0.038(5) 0.065(6) 0.011(4) 0.006(5) 0.006(5)
C112 0.053(10) 0.060(11) 0.051(9) 0.012(8) 0.008(8) 0.002(8)
C113 0.127(19) 0.015(8) 0.049(10) 0.016(7) -0.024(12) -0.019(10)
C114 0.098(15) 0.08(2) 0.027(11) 0.006(11) -0.001(9) 0.001(12)
C115 0.13(3) 0.15(3) 0.10(2) -0.02(2) 0.027(18) 0.02(2)
C116 0.18(2) 0.078(15) 0.076(13) -0.018(11) 0.029(15) -0.004(15)
C117 0.084(14) 0.089(16) 0.102(16) 0.050(13) -0.016(12) -0.037(12)
C118 0.082(14) 0.106(19) 0.058(11) -0.001(11) 0.008(10) -0.006(12)
C119 0.063(5) 0.093(7) 0.055(5) -0.004(4) 0.019(4) -0.004(5)
C120 0.082(7) 0.106(9) 0.110(8) 0.011(7) 0.031(6) 0.005(6)
C121 0.095(7) 0.068(6) 0.050(4) -0.009(4) 0.008(4) -0.008(5)
C122 0.149(11) 0.098(9) 0.075(6) -0.008(6) -0.004(7) -0.022(8)
C123 0.044(4) 0.101(7) 0.049(4) -0.010(4) 0.003(4) 0.007(4)
C124 0.038(4) 0.066(5) 0.055(4) 0.000(4) 0.004(3) 0.002(3)
C125 0.039(3) 0.048(4) 0.031(3) 0.011(3) 0.004(3) 0.004(3)
C126 0.130(13) 0.096(11) 0.27(2) -0.074(14) -0.036(15) -0.019(10)
C131 0.175(19) 0.38(4) 0.129(15) -0.008(18) 0.068(14) 0.08(2)
C132 0.13(2) 0.44(6) 0.65(8) 0.25(6) 0.02(3) -0.01(3)
N19 0.189(15) 0.222(18) 0.152(13) 0.005(12) 0.068(12) -0.004(13)

loop_
_atom_type_symbol
_atom_type_description
_atom_type_scat_dispersion_real
_atom_type_scat_dispersion_imag
_atom_type_scat_source
C C 0.0033 0.0016 'International Tables Vol C Tables 4.2.6.8 and 6.1.1.4'
H H 0.0000 0.0000 'International Tables Vol C Tables 4.2.6.8 and 6.1.1.4'
N N 0.0061 0.0033 'International Tables Vol C Tables 4.2.6.8 and 6.1.1.4'
O O 0.0106 0.0060 'International Tables Vol C Tables 4.2.6.8 and 6.1.1.4'
F F 0.0171 0.0103 'International Tables Vol C Tables 4.2.6.8 and 6.1.1.4'
S S 0.1246 0.1234 'International Tables Vol C Tables 4.2.6.8 and 6.1.1.4'
Rh Rh -1.1178 0.9187 'International Tables Vol C Tables 4.2.6.8 and 6.1.1.4'

loop_
_geom_angle_atom_site_label_1
_geom_angle_atom_site_label_2
_geom_angle_atom_site_label_3
_geom_angle
N17 Rh1 N5 89.0(2)
N17 Rh1 C51 112.8(4)
N5 Rh1 C51 95.6(3)
N17 Rh1 C49 102.0(3)
N5 Rh1 C49 160.0(3)
C51 Rh1 C49 64.8(3)
N17 Rh1 N1 85.5(2)
N5 Rh1 N1 85.0(2)
C51 Rh1 N1 161.7(3)
C49 Rh1 N1 112.2(3)
N17 Rh1 C50 89.5(3)
N5 Rh1 C50 127.5(3)
C51 Rh1 C50 38.8(3)
C49 Rh1 C50 37.5(3)
N1 Rh1 C50 147.0(3)
N17 Rh1 C52 150.1(3)
N5 Rh1 C52 96.7(3)
C51 Rh1 C52 37.5(4)
C49 Rh1 C52 65.6(3)
N1 Rh1 C52 124.2(3)
C50 Rh1 C52 63.8(4)
N17 Rh1 C53 139.8(3)
N5 Rh1 C53 130.9(3)
C51 Rh1 C53 64.7(4)
C49 Rh1 C53 38.6(3)
N1 Rh1 C53 101.2(3)
C50 Rh1 C53 63.4(4)
C52 Rh1 C53 40.1(3)
N3 Rh2 N9 84.0(2)
N3 Rh2 C61 169.8(3)
N9 Rh2 C61 105.7(3)
N3 Rh2 C60 133.9(3)
N9 Rh2 C60 140.7(3)
C61 Rh2 C60 37.5(3)
N3 Rh2 C59 105.0(3)
N9 Rh2 C59 158.4(3)
C61 Rh2 C59 64.8(3)
C60 Rh2 C59 39.6(3)
N3 Rh2 O1 76.2(2)
N9 Rh2 O1 84.9(2)
C61 Rh2 O1 107.4(3)
C60 Rh2 O1 93.9(3)
C59 Rh2 O1 116.1(3)
N3 Rh2 C62 138.1(3)
N9 Rh2 C62 95.8(3)
C61 Rh2 C62 39.4(3)
C60 Rh2 C62 64.2(3)
C59 Rh2 C62 64.3(3)
O1 Rh2 C62 145.6(3)
N3 Rh2 C63 107.4(3)
N9 Rh2 C63 120.0(3)
C61 Rh2 C63 65.2(3)
C60 Rh2 C63 65.3(3)
C59 Rh2 C63 38.8(3)
O1 Rh2 C63 154.9(3)
C62 Rh2 C63 38.1(3)
N15' Rh3 O4' 77.2(4)
N15' Rh3 C70 127.8(4)
O4' Rh3 C70 154.2(3)
N15' Rh3 N4 87.3(3)
O4' Rh3 N4 83.4(3)
C70 Rh3 N4 102.0(2)
C70 Rh3 N15 166.7(9)
N4 Rh3 N15 91.0(9)
N15' Rh3 C73 108.1(3)
O4' Rh3 C73 102.2(3)
C70 Rh3 C73 66.8(3)
N4 Rh3 C73 164.4(3)
N15 Rh3 C73 101.0(9)
N15' Rh3 C71 166.9(4)
O4' Rh3 C71 115.0(3)
C70 Rh3 C71 39.5(3)
N4 Rh3 C71 98.3(2)
N15 Rh3 C71 141.9(7)
C73 Rh3 C71 66.0(3)
N15' Rh3 C72 142.9(3)
O4' Rh3 C72 91.9(3)
C70 Rh3 C72 64.5(3)
N4 Rh3 C72 127.0(3)
N15 Rh3 C72 109.7(8)
C73 Rh3 C72 39.1(3)
C71 Rh3 C72 37.7(3)
N15' Rh3 C69 102.0(4)
O4' Rh3 C69 141.9(3)
C70 Rh3 C69 38.6(3)
N4 Rh3 C69 134.7(3)
N15 Rh3 C69 128.4(9)
C73 Rh3 C69 41.1(3)
C71 Rh3 C69 65.7(3)
C72 Rh3 C69 65.5(3)
C70 Rh3 O4 105.3(6)
N4 Rh3 O4 85.4(5)
N15 Rh3 O4 72.6(9)
C73 Rh3 O4 107.6(6)
C71 Rh3 O4 144.7(6)
C72 Rh3 O4 146.7(6)
C69 Rh3 O4 86.7(6)
N7 Rh4 N13 86.0(4)
N7' Rh4 N13 85.8(3)
N7 Rh4 C80 111.4(4)
N7' Rh4 C80 105.5(3)
N13 Rh4 C80 162.6(3)
N7 Rh4 C83 135.4(5)
N7' Rh4 C83 171.0(4)
N13 Rh4 C83 103.0(3)
C80 Rh4 C83 65.5(3)
N7 Rh4 C79 108.0(4)
N7' Rh4 C79 131.7(3)
N13 Rh4 C79 139.1(3)
C80 Rh4 C79 37.7(3)
C83 Rh4 C79 40.6(3)
N7 Rh4 C81 142.8(5)
N7' Rh4 C81 109.5(4)
N13 Rh4 C81 124.4(3)
C80 Rh4 C81 39.7(3)
C83 Rh4 C81 64.1(3)
C79 Rh4 C81 64.7(3)
N7 Rh4 C82 174.4(4)
N7' Rh4 C82 138.1(4)
N13 Rh4 C82 98.0(3)
C80 Rh4 C82 64.8(3)
C83 Rh4 C82 39.9(4)
C79 Rh4 C82 66.4(3)
C81 Rh4 C82 36.4(3)
N7 Rh4 O2 75.8(5)
N13 Rh4 O2 80.7(5)
C80 Rh4 O2 102.3(5)
C83 Rh4 O2 148.4(5)
C79 Rh4 O2 139.4(5)
C81 Rh4 O2 87.6(5)
C82 Rh4 O2 108.7(5)
N7' Rh4 O2' 75.2(4)
N13 Rh4 O2' 85.1(3)
C80 Rh4 O2' 110.3(3)
C83 Rh4 O2' 107.0(4)
C79 Rh4 O2' 89.6(3)
C81 Rh4 O2' 149.9(3)
C82 Rh4 O2' 146.6(4)
N11' Rh5 N8 86.4(6)
N11 Rh5 N8 84.4(3)
N11' Rh5 C91 103.5(6)
N11 Rh5 C91 110.6(3)
N8 Rh5 C91 164.9(3)
N11' Rh5 C89 168.6(6)
N11 Rh5 C89 127.9(4)
N8 Rh5 C89 104.9(3)
C91 Rh5 C89 65.9(3)
N11' Rh5 C93 141.3(8)
N11 Rh5 C93 167.7(4)
N8 Rh5 C93 99.2(3)
C91 Rh5 C93 65.9(3)
C89 Rh5 C93 39.9(4)
N11' Rh5 C92 109.9(7)
N11 Rh5 C92 145.4(4)
N8 Rh5 C92 126.3(3)
C91 Rh5 C92 39.8(3)
C89 Rh5 C92 65.1(4)
C93 Rh5 C92 37.9(4)
N11' Rh5 O3' 75.6(10)
N8 Rh5 O3' 82.8(6)
C91 Rh5 O3' 110.5(6)
C89 Rh5 O3' 103.5(7)
C93 Rh5 O3' 142.9(7)
C92 Rh5 O3' 150.0(6)
N11 Rh5 O3 76.7(3)
N8 Rh5 O3 84.6(3)
C91 Rh5 O3 99.0(3)
C89 Rh5 O3 153.8(4)
C93 Rh5 O3 115.2(4)
C92 Rh5 O3 89.5(3)
N11' Rh5 C90 131.5(7)
N11 Rh5 C90 105.1(3)
N8 Rh5 C90 137.8(3)
C91 Rh5 C90 39.6(3)
C89 Rh5 C90 37.4(3)
C93 Rh5 C90 64.4(3)
C92 Rh5 C90 64.7(3)
O3' Rh5 C90 89.2(7)
O3 Rh5 C90 137.5(4)
Rh6' Rh6 N16 138.8(8)
Rh6' Rh6 N18 95.5(8)
N16 Rh6 N18 92.1(3)
Rh6' Rh6 C101 103.1(8)
N16 Rh6 C101 97.0(3)
N18 Rh6 C101 139.0(3)
Rh6' Rh6 C100 102.3(8)
N16 Rh6 C100 115.5(3)
N18 Rh6 C100 102.4(3)
C101 Rh6 C100 38.23(13)
Rh6' Rh6 C110 85.4(8)
N16 Rh6 C110 125.9(3)
N18 Rh6 C110 117.3(3)
Rh6' Rh6 C102 68.2(8)
N16 Rh6 C102 113.8(3)
N18 Rh6 C102 153.8(3)
C101 Rh6 C102 38.05(13)
C100 Rh6 C102 63.54(19)
Rh6' Rh6 C99 67.0(7)
N16 Rh6 C99 153.1(3)
N18 Rh6 C99 92.1(3)
C101 Rh6 C99 63.45(19)
C100 Rh6 C99 37.85(11)
C102 Rh6 C99 63.00(18)
Rh6' Rh6 C103 42.0(7)
N16 Rh6 C103 150.8(3)
N18 Rh6 C103 117.0(3)
C101 Rh6 C103 63.25(19)
C100 Rh6 C103 63.12(18)
C102 Rh6 C103 37.57(11)
C99 Rh6 C103 37.45(11)
Rh6' Rh6 N12 53.5(7)
N16 Rh6 N12 87.0(3)
N18 Rh6 N12 85.2(3)
C101 Rh6 N12 134.9(3)
C100 Rh6 N12 155.5(3)
C110 Rh6 N12 136.0(3)
C102 Rh6 N12 99.7(3)
C99 Rh6 N12 119.8(3)
C103 Rh6 N12 92.6(3)
Rh6' Rh6 C111 73.2(8)
N16 Rh6 C111 114.4(3)
N18 Rh6 C111 150.6(3)
C110 Rh6 C111 36.51(11)
N12 Rh6 C111 107.6(3)
Rh6' Rh6 C109 60.8(7)
N16 Rh6 C109 159.4(3)
N18 Rh6 C109 91.9(3)
C110 Rh6 C109 36.21(10)
N12 Rh6 C109 113.5(3)
C111 Rh6 C109 58.80(16)
Rh6 Rh6' C103 127.1(9)
Rh6 Rh6' N12 114.4(8)
C103 Rh6' N12 114.2(4)
Rh6 Rh6' C102 98.0(8)
C103 Rh6' C102 42.16(15)
N12 Rh6' C102 114.3(3)
Rh6 Rh6' C99 99.3(8)
C103 Rh6' C99 42.12(14)
N12 Rh6' C99 144.8(4)
C102 Rh6' C99 67.9(2)
Rh6 Rh6' C113 143.8(9)
N12 Rh6' C113 101.7(3)
Rh6 Rh6' C109 106.9(8)
N12 Rh6' C109 137.3(4)
C113 Rh6' C109 38.74(12)
Rh6 Rh6' N18 70.5(8)
C103 Rh6' N18 129.2(3)
N12 Rh6' N18 89.3(3)
C102 Rh6' N18 156.4(3)
C99 Rh6' N18 93.0(3)
C113 Rh6' N18 113.9(3)
C109 Rh6' N18 94.7(3)
Rh6 Rh6' C112 130.7(9)
N12 Rh6' C112 95.0(3)
C113 Rh6' C112 38.34(13)
C109 Rh6' C112 64.02(19)
N18 Rh6' C112 152.2(3)
Rh6 Rh6' C110 80.9(8)
N12 Rh6' C110 157.8(3)
C113 Rh6' C110 63.88(19)
C109 Rh6' C110 38.04(11)
N18 Rh6' C110 111.8(3)
C112 Rh6' C110 63.04(19)
Rh6 Rh6' C111 93.7(8)
N12 Rh6' C111 122.1(3)
C113 Rh6' C111 63.46(19)
C109 Rh6' C111 63.26(18)
N18 Rh6' C111 148.6(3)
C112 Rh6' C111 37.48(12)
C110 Rh6' C111 37.30(12)
Rh6 Rh6' C101 64.2(8)
C103 Rh6' C101 65.2(2)
N12 Rh6' C101 141.1(3)
C102 Rh6' C101 36.99(13)
C99 Rh6' C101 62.6(2)
N18 Rh6' C101 122.4(3)
C5 N1 C1 117.1(6)
C5 N1 Rh1 124.4(5)
C1 N1 Rh1 118.6(5)
C6 N2 N3 108.2(6)
C7 N3 N2 117.7(7)
C7 N3 Rh2 125.5(7)
N2 N3 Rh2 116.4(4)
C12 N4 C8 119.5(6)
C12 N4 Rh3 121.7(5)
C8 N4 Rh3 118.7(5)
C6 O1 Rh2 108.5(5)
N1 C1 C2 121.5(7)
C3 C2 C1 121.2(7)
C2 C3 C4 116.6(7)
C2 C3 C6 118.8(6)
C4 C3 C6 124.5(7)
C3 C4 C5 120.1(7)
N1 C5 C4 123.3(7)
O1 C6 N2 130.5(8)
O1 C6 C3 112.1(6)
N2 C6 C3 117.4(7)
N3 C7 C10 129.4(9)
C9 C8 N4 123.2(7)
C8 C9 C10 117.9(8)
C11 C10 C9 118.2(7)
C11 C10 C7 128.7(7)
C9 C10 C7 113.0(7)
C10 C11 C12 122.3(7)
N4 C12 C11 118.7(8)
C17 N5 C13 116.5(6)
C17 N5 Rh1 121.5(5)
C13 N5 Rh1 122.0(5)
C20 N8 C24 116.6(6)
C20 N8 Rh5 124.3(5)
C24 N8 Rh5 119.1(5)
C14 C13 N5 122.8(7)
C13 C14 C15 121.7(7)
C16 C15 C14 114.2(7)
C16 C15 C18 137.4(12)
C14 C15 C18 108.1(11)
C16 C15 C19' 107.2(10)
C14 C15 C19' 138.6(10)
C15 C16 C17 122.6(8)
N5 C17 C16 122.1(8)
N8 C20 C21 121.1(8)
C22 C21 C20 123.8(9)
C21 C22 C23 117.6(8)
C21 C22 C19 98.3(12)
C23 C22 C19 143.3(12)
C21 C22 C18' 131.2(10)
C23 C22 C18' 111.2(9)
C24 C23 C22 117.8(7)
C23 C24 N8 123.1(7)
C18 N6 N7 114(3)
C19 N7 N6 118(2)
C19 N7 Rh4 124.2(15)
N6 N7 Rh4 117.1(17)
C18 O2 Rh4 110.9(13)
O2 C18 N6 120(2)
O2 C18 C15 108(2)
N6 C18 C15 132(2)
N7 C19 C22 120(2)
N11 N10 C30 108.4(18)
C31 N11 N10 123.4(18)
C31 N11 Rh5 117.6(13)
N10 N11 Rh5 118.8(13)
C30 O3 Rh5 107.2(10)
O3 C30 N10 128(2)
O3 C30 C27 109.2(11)
N10 C30 C27 121.9(18)
N11 C31 C34 115.4(15)
N15 N14 C42 135(3)
C43 N15 N14 136(4)
C43 N15 Rh3 118(3)
N14 N15 Rh3 103.0(16)
C42 O4 Rh3 126(2)
O4 C42 N14 101(2)
O4 C42 C39 115(2)
N14 C42 C39 143(2)
N15 C43 C46 108(3)
N16 C44 C45 108.9(18)
C44 C45 C46 133(2)
C48 C47 C46 131.8(18)
N16 C48 C47 110.4(17)
C18' N6' N7' 106.8(15)
C19' N7' N6' 117.7(18)
C19' N7' Rh4 121.9(14)
N6' N7' Rh4 119.5(10)
C18' O2' Rh4 106.8(10)
O2' C18' N6' 130.9(17)
O2' C18' C22 106.5(12)
N6' C18' C22 122.1(13)
N7' C19' C15 123.1(18)
N11' N10' C30' 107(6)
N11' N10' C31' 35(2)
C30' N10' C31' 141(4)
C31' N11' N10' 102(5)
C31' N11' Rh5 133(3)
N10' N11' Rh5 125(5)
C30' O3' Rh5 118(2)
O3' C30' C34 110(2)
O3' C30' N10' 113(3)
C34 C30' N10' 136(3)
N11' C31' C27 126(3)
N11' C31' N10' 43(3)
C27 C31' N10' 83(3)
C42' N14' N15' 104.4(13)
C43' N15' N14' 120.6(12)
C43' N15' Rh3 123.1(10)
N14' N15' Rh3 116.2(9)
C42' O4' Rh3 111.1(9)
C38' C37' N16 128.5(12)
C46 C38' C37' 109.6(13)
C41' C40' C46 120.2(18)
C40' C41' N16 130.2(17)
O4' C42' N14' 130.6(14)
O4' C42' C46 114.8(12)
N14' C42' C46 114.6(11)
N15' C43' C39 126.6(11)
C29 N9 C25 116.4(7)
C29 N9 Rh2 123.1(5)
C25 N9 Rh2 120.4(6)
C32 N12 C36 118.9(8)
C32 N12 Rh6' 123.4(6)
C36 N12 Rh6' 116.6(6)
C32 N12 Rh6 118.8(6)
C36 N12 Rh6 122.3(6)
Rh6' N12 Rh6 12.07(13)
N9 C25 C26 119.2(9)
C25 C26 C27 123.6(9)
C28 C27 C26 113.6(8)
C28 C27 C31' 148.7(16)
C26 C27 C31' 97.6(13)
C28 C27 C30 117.4(11)
C26 C27 C30 129.0(10)
C29 C28 C27 122.1(10)
C28 C29 N9 125.1(9)
N12 C32 C33 120.9(9)
C32 C33 C34 121.2(9)
C35 C34 C33 115.7(9)
C35 C34 C30' 143.9(15)
C33 C34 C30' 100.3(13)
C35 C34 C31 108.1(11)
C33 C34 C31 136.2(11)
C36 C35 C34 120.7(11)
N12 C36 C35 122.4(10)
C37 N13 C41 117.1(7)
C37 N13 Rh4 122.0(6)
C41 N13 Rh4 120.8(5)
C44 N16 C48 133.2(13)
C41' N16 C37' 106.8(10)
C44 N16 Rh6 112.9(9)
C48 N16 Rh6 113.9(10)
C41' N16 Rh6 126.7(9)
C37' N16 Rh6 126.5(6)
C44 N16 Rh6' 108.2(9)
C48 N16 Rh6' 117.9(10)
C41' N16 Rh6' 124.9(9)
C37' N16 Rh6' 127.4(6)
Rh6 N16 Rh6' 8.22(15)
C38 C37 N13 125.3(9)
C37 C38 C39 119.8(10)
C38 C39 C40 118.8(9)
C38 C39 C42 143.0(12)
C40 C39 C42 98.2(12)
C38 C39 C43' 112.1(9)
C40 C39 C43' 129.1(10)
C39 C40 C41 120.0(9)
N13 C41 C40 118.8(8)
C40' C46 C38' 123.7(14)
C45 C46 C47 101.4(14)
C40' C46 C42' 123.1(12)
C38' C46 C42' 113.2(11)
C45 C46 C43 160.9(16)
C47 C46 C43 96.4(14)
O5 S1 O7 121.6(6)
O5 S1 O6 111.9(5)
O7 S1 O6 108.6(6)
O5 S1 C123 106.1(4)
O7 S1 C123 102.8(5)
O6 S1 C123 104.0(4)
O9 S2 O8 117.8(6)
O9 S2 O10 111.0(5)
O8 S2 O10 114.5(4)
O9 S2 C124 101.3(4)
O8 S2 C124 105.1(4)
O10 S2 C124 105.1(4)
O11 S3 O12 104.6(10)
O11 S3 O13 105.3(12)
O12 S3 O13 111.5(13)
O11 S3 C125 111.0(8)
O12 S3 C125 109.6(6)
O13 S3 C125 114.3(9)
O14 S4 O15 126.1(10)
O14 S4 O16 112.0(10)
O15 S4 O16 111.4(10)
O14 S4 C126 109.9(9)
O15 S4 C126 106.1(7)
O16 S4 C126 82.5(9)
C119 N17 Rh1 168.9(8)
C121 N18 Rh6 176.5(7)
C121 N18 Rh6' 165.2(8)
Rh6 N18 Rh6' 13.94(10)
C50 C49 C53 108.9(8)
C50 C49 C54 125.8(9)
C53 C49 C54 124.6(9)
C50 C49 Rh1 71.9(4)
C53 C49 Rh1 73.1(4)
C54 C49 Rh1 128.9(6)
C49 C50 C51 109.4(9)
C49 C50 C55 127.4(10)
C51 C50 C55 123.3(10)
C49 C50 Rh1 70.6(4)
C51 C50 Rh1 69.6(5)
C55 C50 Rh1 124.7(7)
C52 C51 C50 108.9(8)
C52 C51 C56 125.7(10)
C50 C51 C56 125.2(11)
C52 C51 Rh1 72.7(5)
C50 C51 Rh1 71.6(5)
C56 C51 Rh1 125.1(7)
C51 C52 C57 130.6(10)
C51 C52 C53 107.3(7)
C57 C52 C53 121.9(11)
C51 C52 Rh1 69.8(5)
C57 C52 Rh1 127.2(6)
C53 C52 Rh1 71.3(4)
C49 C53 C58 127.3(9)
C49 C53 C52 105.3(8)
C58 C53 C52 127.1(9)
C49 C53 Rh1 68.3(4)
C58 C53 Rh1 132.4(6)
C52 C53 Rh1 68.6(4)
C63 C59 C60 107.8(7)
C63 C59 C64 124.2(9)
C60 C59 C64 127.9(9)
C63 C59 Rh2 72.1(4)
C60 C59 Rh2 70.2(4)
C64 C59 Rh2 125.3(6)
C61 C60 C59 108.3(7)
C61 C60 C65 125.9(8)
C59 C60 C65 125.7(8)
C61 C60 Rh2 70.6(4)
C59 C60 Rh2 70.3(4)
C65 C60 Rh2 122.7(7)
C60 C61 C62 108.9(7)
C60 C61 C66 125.9(8)
C62 C61 C66 125.0(7)
C60 C61 Rh2 71.9(4)
C62 C61 Rh2 72.2(4)
C66 C61 Rh2 125.2(6)
C63 C62 C61 107.9(7)
C63 C62 C67 127.6(8)
C61 C62 C67 124.4(8)
C63 C62 Rh2 71.2(4)
C61 C62 Rh2 68.5(4)
C67 C62 Rh2 125.2(6)
C62 C63 C59 106.9(7)
C62 C63 C68 126.4(9)
C59 C63 C68 126.6(9)
C62 C63 Rh2 70.7(4)
C59 C63 Rh2 69.1(5)
C68 C63 Rh2 125.9(6)
C70 C69 C74 127.0(8)
C70 C69 C73 106.3(7)
C74 C69 C73 126.7(7)
C70 C69 Rh3 68.9(4)
C74 C69 Rh3 127.4(5)
C73 C69 Rh3 68.5(4)
C69 C70 C71 109.8(7)
C69 C70 C75 123.9(8)
C71 C70 C75 126.0(7)
C69 C70 Rh3 72.5(4)
C71 C70 Rh3 71.0(4)
C75 C70 Rh3 127.6(5)
C72 C71 C70 107.4(7)
C72 C71 C76 126.0(7)
C70 C71 C76 126.6(7)
C72 C71 Rh3 71.3(4)
C70 C71 Rh3 69.5(4)
C76 C71 Rh3 126.4(5)
C71 C72 C73 111.6(7)
C71 C72 C77 127.7(8)
C73 C72 C77 120.6(7)
C71 C72 Rh3 71.0(4)
C73 C72 Rh3 70.2(4)
C77 C72 Rh3 124.7(6)
C72 C73 C78 129.0(9)
C72 C73 C69 104.8(7)
C78 C73 C69 125.9(8)
C72 C73 Rh3 70.6(4)
C78 C73 Rh3 128.1(6)
C69 C73 Rh3 70.4(4)
C80 C79 C84 128.7(8)
C80 C79 C83 105.9(7)
C84 C79 C83 125.4(9)
C80 C79 Rh4 69.5(4)
C84 C79 Rh4 125.1(6)
C83 C79 Rh4 68.3(4)
C79 C80 C81 109.7(7)
C79 C80 C85 126.1(8)
C81 C80 C85 124.0(8)
C79 C80 Rh4 72.8(4)
C81 C80 Rh4 72.8(4)
C85 C80 Rh4 124.4(5)
C82 C81 C80 109.3(8)
C82 C81 C86 125.7(9)
C80 C81 C86 125.0(9)
C82 C81 Rh4 71.9(5)
C80 C81 Rh4 67.5(4)
C86 C81 Rh4 125.8(6)
C81 C82 C87 126.5(11)
C81 C82 C83 107.5(8)
C87 C82 C83 125.9(10)
C81 C82 Rh4 71.8(5)
C87 C82 Rh4 128.9(7)
C83 C82 Rh4 67.5(4)
C82 C83 C79 107.3(7)
C82 C83 C88 126.8(10)
C79 C83 C88 125.5(10)
C82 C83 Rh4 72.6(4)
C79 C83 Rh4 71.1(4)
C88 C83 Rh4 127.2(7)
C90 C89 C93 108.0(9)
C90 C89 C94 127.1(10)
C93 C89 C94 124.5(10)
C90 C89 Rh5 72.6(5)
C93 C89 Rh5 70.2(4)
C94 C89 Rh5 129.0(8)
C89 C90 C91 109.7(8)
C89 C90 C95 127.7(10)
C91 C90 C95 122.5(8)
C89 C90 Rh5 70.0(5)
C91 C90 Rh5 68.7(4)
C95 C90 Rh5 124.6(6)
C96 C91 C92 127.3(8)
C96 C91 C90 127.5(7)
C92 C91 C90 104.9(7)
C96 C91 Rh5 126.3(5)
C92 C91 Rh5 70.7(4)
C90 C91 Rh5 71.7(5)
C93 C92 C91 109.4(8)
C93 C92 C97 126.6(8)
C91 C92 C97 123.8(9)
C93 C92 Rh5 70.8(5)
C91 C92 Rh5 69.6(4)
C97 C92 Rh5 123.1(6)
C92 C93 C89 107.7(8)
C92 C93 C98 128.0(10)
C89 C93 C98 124.3(10)
C92 C93 Rh5 71.2(5)
C89 C93 Rh5 69.9(5)
C98 C93 Rh5 124.1(7)
C103 C99 C100 108.0
C103 C99 C104 126.0
C100 C99 C104 126.0
C103 C99 Rh6' 61.4(2)
C100 C99 Rh6' 82.4(3)
C104 C99 Rh6' 121.3(2)
C103 C99 Rh6 71.7(2)
C100 C99 Rh6 69.8(2)
C104 C99 Rh6 124.1(2)
Rh6' C99 Rh6 13.62(10)
C101 C100 C99 108.0
C101 C100 C105 126.0
C99 C100 C105 126.0
C101 C100 Rh6 70.5(2)
C99 C100 Rh6 72.3(2)
C105 C100 Rh6 122.8(2)
C101 C100 Rh6' 72.27(18)
C99 C100 Rh6' 60.6(2)
C105 C100 Rh6' 132.54(18)
Rh6 C100 Rh6' 12.69(9)
C100 C101 C102 108.0
C100 C101 C106 126.0
C102 C101 C106 126.0
C100 C101 Rh6 71.22(18)
C102 C101 Rh6 72.0(2)
C106 C101 Rh6 122.41(19)
C100 C101 Rh6' 72.41(17)
C102 C101 Rh6' 60.6(2)
C106 C101 Rh6' 132.47(18)
Rh6 C101 Rh6' 12.66(10)
C103 C102 C101 108.0
C103 C102 C107 126.0
C101 C102 C107 126.0
C103 C102 Rh6' 61.5(2)
C101 C102 Rh6' 82.5(2)
C107 C102 Rh6' 121.12(19)
C103 C102 Rh6 72.2(2)
C101 C102 Rh6 69.9(2)
C107 C102 Rh6 123.51(18)
Rh6' C102 Rh6 13.75(10)
C102 C103 C99 108.0
C102 C103 C108 126.0
C99 C103 C108 126.0
C102 C103 Rh6' 76.3(2)
C99 C103 Rh6' 76.4(2)
C108 C103 Rh6' 113.7(3)
C102 C103 Rh6 70.2(2)
C99 C103 Rh6 70.82(19)
C108 C103 Rh6 124.6(2)
Rh6' C103 Rh6 10.91(16)
C113 C109 C110 108.0
C113 C109 C114 126.0
C110 C109 C114 126.0
C113 C109 Rh6' 70.1(2)
C110 C109 Rh6' 73.3(2)
C114 C109 Rh6' 122.24(19)
C113 C109 Rh6 82.1(2)
C110 C109 Rh6 65.5(2)
C114 C109 Rh6 118.03(18)
Rh6' C109 Rh6 12.34(11)
C111 C110 C109 108.0
C111 C110 C115 126.0
C109 C110 C115 126.0
C111 C110 Rh6 77.08(19)
C109 C110 Rh6 78.3(2)
C115 C110 Rh6 111.2(2)
C111 C110 Rh6' 72.27(19)
C109 C110 Rh6' 68.7(2)
C115 C110 Rh6' 124.7(2)
Rh6 C110 Rh6' 13.73(8)
C110 C111 C112 108.0
C110 C111 C116 126.0
C112 C111 C116 126.0
C110 C111 Rh6' 70.43(18)
C112 C111 Rh6' 69.5(2)
C116 C111 Rh6' 125.61(19)
C110 C111 Rh6 66.40(17)
C112 C111 Rh6 82.4(2)
C116 C111 Rh6 116.90(18)
Rh6' C111 Rh6 13.04(9)
C113 C112 C111 108.0
C113 C112 C117 126.0
C111 C112 C117 126.0
C113 C112 Rh6' 68.80(19)
C111 C112 Rh6' 73.0(2)
C117 C112 Rh6' 123.83(18)
C113 C112 Rh6 74.57(16)
C111 C112 Rh6 64.2(2)
C117 C112 Rh6 126.62(16)
Rh6' C112 Rh6 8.95(15)
C112 C113 C109 108.0
C112 C113 C118 126.0
C109 C113 C118 126.0
C112 C113 Rh6' 72.85(19)
C109 C113 Rh6' 71.1(2)
C118 C113 Rh6' 121.7(2)
C112 C113 Rh6 73.34(16)
C109 C113 Rh6 64.82(17)
C118 C113 Rh6 127.29(18)
Rh6' C113 Rh6 6.92(16)
N17 C119 C120 178.7(10)
N18 C121 C122 176.6(10)
F3 C123 F1 108.6(7)
F3 C123 F2 107.6(8)
F1 C123 F2 101.5(8)
F3 C123 S1 111.7(7)
F1 C123 S1 116.3(6)
F2 C123 S1 110.5(6)
F4 C124 F5 106.5(6)
F4 C124 F6 105.1(7)
F5 C124 F6 103.5(7)
F4 C124 S2 115.1(5)
F5 C124 S2 112.6(6)
F6 C124 S2 113.0(6)
F9 C125 F7 108.6(9)
F9 C125 F8 106.9(12)
F7 C125 F8 101.5(10)
F9 C125 S3 121.6(10)
F7 C125 S3 109.7(6)
F8 C125 S3 106.6(6)
F11 C126 F12 98.3(13)
F11 C126 F10 122.3(14)
F12 C126 F10 124.3(16)
F11 C126 S4 110.8(11)
F12 C126 S4 105.2(11)
F10 C126 S4 94.8(9)
N19 C131 C132 170(3)

loop_
_geom_bond_atom_site_label_1
_geom_bond_atom_site_label_2
_geom_bond_distance
Rh1 N17 2.130(8)
Rh1 N5 2.137(5)
Rh1 C51 2.143(9)
Rh1 C49 2.152(7)
Rh1 N1 2.164(6)
Rh1 C50 2.168(8)
Rh1 C52 2.179(8)
Rh1 C53 2.216(8)
Rh2 N3 2.053(7)
Rh2 N9 2.112(6)
Rh2 C61 2.123(7)
Rh2 C60 2.140(7)
Rh2 C59 2.141(7)
Rh2 O1 2.142(6)
Rh2 C62 2.173(7)
Rh2 C63 2.180(8)
Rh3 N15' 2.054(10)
Rh3 O4' 2.077(9)
Rh3 C70 2.121(7)
Rh3 N4 2.123(6)
Rh3 N15 2.13(3)
Rh3 C73 2.140(7)
Rh3 C71 2.141(7)
Rh3 C72 2.145(7)
Rh3 C69 2.168(7)
Rh3 O4 2.20(3)
Rh4 N7 1.986(18)
Rh4 N7' 2.025(12)
Rh4 N13 2.092(6)
Rh4 C80 2.105(7)
Rh4 C83 2.108(7)
Rh4 C79 2.147(7)
Rh4 C81 2.176(8)
Rh4 C82 2.177(8)
Rh4 O2 2.222(14)
Rh4 O2' 2.237(10)
Rh5 N11' 1.95(3)
Rh5 N11 2.082(12)
Rh5 N8 2.103(6)
Rh5 C91 2.132(7)
Rh5 C89 2.139(8)
Rh5 C93 2.142(8)
Rh5 C92 2.147(9)
Rh5 O3' 2.16(2)
Rh5 O3 2.165(11)
Rh5 C90 2.172(8)
Rh6 Rh6' 0.519(3)
Rh6 N16 1.978(8)
Rh6 N18 2.030(8)
Rh6 C101 2.132(7)
Rh6 C100 2.141(7)
Rh6 C110 2.157(6)
Rh6 C102 2.160(6)
Rh6 C99 2.174(5)
Rh6 C103 2.185(6)
Rh6 N12 2.259(8)
Rh6 C111 2.295(6)
Rh6 C109 2.322(5)
Rh6' C103 1.833(6)
Rh6' N12 1.995(8)
Rh6' C102 2.025(6)
Rh6' C99 2.028(6)
Rh6' C113 2.105(7)
Rh6' C109 2.118(6)
Rh6' N18 2.143(8)
Rh6' C112 2.157(7)
Rh6' C110 2.178(6)
Rh6' C111 2.202(6)
Rh6' C101 2.306(8)
N1 C5 1.301(9)
N1 C1 1.343(8)
N2 C6 1.296(8)
N2 N3 1.423(8)
N3 C7 1.209(9)
N4 C12 1.322(9)
N4 C8 1.348(10)
O1 C6 1.261(9)
C1 C2 1.357(10)
C2 C3 1.349(10)
C3 C4 1.356(11)
C3 C6 1.551(11)
C4 C5 1.360(11)
C7 C10 1.565(12)
C8 C9 1.348(10)
C9 C10 1.400(11)
C10 C11 1.322(11)
C11 C12 1.403(10)
N5 C17 1.337(10)
N5 C13 1.345(9)
N8 C20 1.354(10)
N8 C24 1.381(9)
C13 C14 1.327(9)
C14 C15 1.414(12)
C15 C16 1.343(12)
C15 C18 1.48(2)
C15 C19' 1.49(2)
C16 C17 1.367(11)
C20 C21 1.357(12)
C21 C22 1.325(14)
C22 C23 1.417(13)
C22 C19 1.482(16)
C22 C18' 1.530(18)
C23 C24 1.377(10)
N6 C18 1.36(2)
N6 N7 1.40(3)
N7 C19 1.30(2)
O2 C18 1.29(3)
N10 N11 1.34(4)
N10 C30 1.39(3)
N11 C31 1.219(19)
O3 C30 1.297(14)
C30 C27 1.529(18)
C31 C34 1.59(2)
N14 N15 1.36(3)
N14 C42 1.361(18)
N15 C43 1.19(2)
O4 C42 1.16(2)
C42 C39 1.519(16)
C43 C46 1.54(4)
C44 N16 1.28(2)
C44 C45 1.408(16)
C45 C46 1.41(3)
C47 C48 1.366(17)
C47 C46 1.433(17)
C48 N16 1.314(17)
N6' C18' 1.32(2)
N6' N7' 1.43(2)
N7' C19' 1.256(19)
O2' C18' 1.256(14)
N10' N11' 1.37(3)
N10' C30' 1.62(10)
N10' C31' 1.97(8)
N11' C31' 1.16(2)
O3' C30' 1.26(3)
C30' C34 1.515(18)
C31' C27 1.504(17)
N14' C42' 1.313(15)
N14' N15' 1.511(16)
N15' C43' 1.264(19)
O4' C42' 1.290(16)
C37' C38' 1.415(15)
C37' N16 1.468(17)
C38' C46 1.371(14)
C40' C41' 1.25(2)
C40' C46 1.344(16)
C41' N16 1.330(17)
C42' C46 1.502(13)
C43' C39 1.534(16)
N9 C29 1.345(10)
N9 C25 1.348(11)
N12 C32 1.318(10)
N12 C36 1.333(11)
C25 C26 1.356(13)
C26 C27 1.420(15)
C27 C28 1.333(14)
C28 C29 1.317(11)
C32 C33 1.367(12)
C33 C34 1.397(16)
C34 C35 1.364(15)
C35 C36 1.356(13)
N13 C37 1.325(9)
N13 C41 1.352(11)
C37 C38 1.306(12)
C38 C39 1.328(14)
C39 C40 1.358(13)
C40 C41 1.404(12)
S1 O5 1.407(7)
S1 O7 1.424(9)
S1 O6 1.455(7)
S1 C123 1.751(9)
S2 O9 1.394(8)
S2 O8 1.437(7)
S2 O10 1.439(7)
S2 C124 1.774(8)
S3 O11 1.335(11)
S3 O12 1.342(11)
S3 O13 1.371(14)
S3 C125 1.594(7)
S4 O14 1.375(10)
S4 O15 1.380(9)
S4 O16 1.666(13)
S4 C126 1.721(13)
F1 C123 1.314(9)
F2 C123 1.408(12)
F3 C123 1.295(10)
F4 C124 1.317(8)
F5 C124 1.320(9)
F6 C124 1.347(10)
F7 C125 1.385(10)
F8 C125 1.427(11)
F9 C125 1.215(12)
F10 C126 1.430(16)
F11 C126 1.404(16)
F12 C126 1.406(18)
N17 C119 1.095(9)
N18 C121 1.118(10)
C49 C50 1.389(12)
C49 C53 1.444(12)
C49 C54 1.451(11)
C50 C51 1.432(13)
C50 C55 1.433(14)
C51 C52 1.390(13)
C51 C56 1.543(14)
C52 C57 1.468(13)
C52 C53 1.506(12)
C53 C58 1.484(13)
C59 C63 1.436(12)
C59 C60 1.448(11)
C59 C64 1.481(12)
C60 C61 1.370(10)
C60 C65 1.499(12)
C61 C62 1.447(11)
C61 C66 1.545(11)
C62 C63 1.420(11)
C62 C67 1.497(12)
C63 C68 1.441(12)
C69 C70 1.418(10)
C69 C74 1.428(12)
C69 C73 1.511(12)
C70 C71 1.440(11)
C70 C75 1.503(10)
C71 C72 1.386(10)
C71 C76 1.521(10)
C72 C73 1.436(11)
C72 C77 1.537(12)
C73 C78 1.451(11)
C79 C80 1.375(11)
C79 C84 1.440(12)
C79 C83 1.478(11)
C80 C81 1.454(11)
C80 C85 1.551(11)
C81 C82 1.358(13)
C81 C86 1.489(14)
C82 C87 1.434(12)
C82 C83 1.462(13)
C83 C88 1.501(13)
C89 C90 1.382(13)
C89 C93 1.460(13)
C89 C94 1.515(16)
C90 C91 1.458(12)
C90 C95 1.494(12)
C91 C96 1.412(12)
C91 C92 1.455(11)
C92 C93 1.394(13)
C92 C97 1.497(13)
C93 C98 1.528(14)
C99 C103 1.399(3)
C99 C100 1.400(3)
C99 C104 1.488(3)
C100 C101 1.399(3)
C100 C105 1.488(3)
C101 C102 1.400(3)
C101 C106 1.488(3)
C102 C103 1.399(3)
C102 C107 1.488(3)
C103 C108 1.488(3)
C109 C113 1.401(3)
C109 C110 1.401(3)
C109 C114 1.489(3)
C110 C111 1.401(3)
C110 C115 1.489(3)
C111 C112 1.401(3)
C111 C116 1.489(3)
C112 C113 1.401(3)
C112 C117 1.489(3)
C113 C118 1.489(3)
C119 C120 1.432(13)
C121 C122 1.480(14)
C131 N19 1.17(2)
C131 C132 1.66(5)

loop_
_geom_torsion_atom_site_label_1
_geom_torsion_atom_site_label_2
_geom_torsion_atom_site_label_3
_geom_torsion_atom_site_label_4
_geom_torsion
N16 Rh6 Rh6' C103 -135.4(8)
N18 Rh6 Rh6' C103 125.0(7)
C101 Rh6 Rh6' C103 -18.2(9)
C100 Rh6 Rh6' C103 21.0(10)
C102 Rh6 Rh6' C103 -33.7(6)
C99 Rh6 Rh6' C103 35.1(5)
N12 Rh6 Rh6' C103 -155.1(12)
N16 Rh6 Rh6' N12 19.8(16)
N18 Rh6 Rh6' N12 -79.9(6)
C101 Rh6 Rh6' N12 136.9(4)
C100 Rh6 Rh6' N12 176.1(4)
C110 Rh6 Rh6' N12 163.0(5)
C102 Rh6 Rh6' N12 121.4(7)
C99 Rh6 Rh6' N12 -169.8(8)
C103 Rh6 Rh6' N12 155.1(12)
C111 Rh6 Rh6' N12 127.9(6)
C109 Rh6 Rh6' N12 -168.9(9)
N16 Rh6 Rh6' C102 -101.6(11)
N18 Rh6 Rh6' C102 158.7(2)
C101 Rh6 Rh6' C102 15.5(5)
C100 Rh6 Rh6' C102 54.7(4)
C99 Rh6 Rh6' C102 68.8(3)
C103 Rh6 Rh6' C102 33.7(6)
N12 Rh6 Rh6' C102 -121.4(7)
N16 Rh6 Rh6' C99 -170.4(9)
N18 Rh6 Rh6' C99 89.9(4)
C101 Rh6 Rh6' C99 -53.3(5)
C100 Rh6 Rh6' C99 -14.1(5)
C102 Rh6 Rh6' C99 -68.8(3)
C103 Rh6 Rh6' C99 -35.1(5)
N12 Rh6 Rh6' C99 169.8(8)
N16 Rh6 Rh6' C113 -156.2(6)
N18 Rh6 Rh6' C113 104.2(13)
C110 Rh6 Rh6' C113 -12.9(13)
N12 Rh6 Rh6' C113 -175.9(17)
C111 Rh6 Rh6' C113 -48.0(12)
C109 Rh6 Rh6' C113 15.2(9)
N16 Rh6 Rh6' C109 -171.3(8)
N18 Rh6 Rh6' C109 89.0(5)
C110 Rh6 Rh6' C109 -28.0(4)
N12 Rh6 Rh6' C109 168.9(9)
C111 Rh6 Rh6' C109 -63.2(4)
N16 Rh6 Rh6' N18 99.7(12)
C101 Rh6 Rh6' N18 -143.2(4)
C100 Rh6 Rh6' N18 -104.0(4)
C110 Rh6 Rh6' N18 -117.1(3)
C102 Rh6 Rh6' N18 -158.7(2)
C99 Rh6 Rh6' N18 -89.9(4)
C103 Rh6 Rh6' N18 -125.0(7)
N12 Rh6 Rh6' N18 79.9(6)
C111 Rh6 Rh6' N18 -152.2(2)
C109 Rh6 Rh6' N18 -89.0(5)
N16 Rh6 Rh6' C112 -101.4(13)
N18 Rh6 Rh6' C112 159.0(6)
C110 Rh6 Rh6' C112 41.9(8)
N12 Rh6 Rh6' C112 -121.1(11)
C111 Rh6 Rh6' C112 6.8(6)
C109 Rh6 Rh6' C112 70.0(8)
N16 Rh6 Rh6' C110 -143.3(11)
N18 Rh6 Rh6' C110 117.1(3)
N12 Rh6 Rh6' C110 -163.0(5)
C111 Rh6 Rh6' C110 -35.12(19)
C109 Rh6 Rh6' C110 28.0(4)
N16 Rh6 Rh6' C111 -108.2(11)
N18 Rh6 Rh6' C111 152.2(2)
C110 Rh6 Rh6' C111 35.12(19)
N12 Rh6 Rh6' C111 -127.9(6)
C109 Rh6 Rh6' C111 63.2(4)
N16 Rh6 Rh6' C101 -117.1(13)
N18 Rh6 Rh6' C101 143.2(4)
C100 Rh6 Rh6' C101 39.2(2)
C102 Rh6 Rh6' C101 -15.5(5)
C99 Rh6 Rh6' C101 53.3(5)
C103 Rh6 Rh6' C101 18.2(9)
N12 Rh6 Rh6' C101 -136.9(4)
C6 N2 N3 C7 176.8(7)
C6 N2 N3 Rh2 3.4(6)
C5 N1 C1 C2 3.3(9)
Rh1 N1 C1 C2 -177.9(5)
N1 C1 C2 C3 -2.3(10)
C1 C2 C3 C4 1.7(11)
C1 C2 C3 C6 179.5(6)
C2 C3 C4 C5 -2.2(11)
C6 C3 C4 C5 -180.0(7)
C1 N1 C5 C4 -4.0(10)
Rh1 N1 C5 C4 177.3(6)
C3 C4 C5 N1 3.6(12)
Rh2 O1 C6 N2 -2.7(10)
Rh2 O1 C6 C3 176.7(4)
N3 N2 C6 O1 -0.3(10)
N3 N2 C6 C3 -179.7(5)
C2 C3 C6 O1 -176.5(7)
C4 C3 C6 O1 1.2(10)
C2 C3 C6 N2 3.0(10)
C4 C3 C6 N2 -179.3(7)
N2 N3 C7 C10 0.7(11)
Rh2 N3 C7 C10 173.4(5)
C12 N4 C8 C9 -2.2(11)
Rh3 N4 C8 C9 -178.4(6)
N4 C8 C9 C10 3.2(11)
C8 C9 C10 C11 -4.1(11)
C8 C9 C10 C7 178.0(7)
N3 C7 C10 C11 0.7(13)
N3 C7 C10 C9 178.4(8)
C9 C10 C11 C12 4.1(11)
C7 C10 C11 C12 -178.3(7)
C8 N4 C12 C11 2.0(10)
Rh3 N4 C12 C11 178.0(5)
C10 C11 C12 N4 -3.0(11)
C17 N5 C13 C14 -3.2(11)
Rh1 N5 C13 C14 179.0(6)
N5 C13 C14 C15 2.9(12)
C13 C14 C15 C16 -2.3(12)
C13 C14 C15 C18 171.6(10)
C13 C14 C15 C19' -177.6(13)
C14 C15 C16 C17 2.2(13)
C18 C15 C16 C17 -169.2(14)
C19' C15 C16 C17 179.0(11)
C13 N5 C17 C16 3.1(12)
Rh1 N5 C17 C16 -179.1(7)
C15 C16 C17 N5 -2.8(15)
C24 N8 C20 C21 3.0(13)
Rh5 N8 C20 C21 -174.0(7)
N8 C20 C21 C22 -4.5(16)
C20 C21 C22 C23 2.9(15)
C20 C21 C22 C19 -169.5(13)
C20 C21 C22 C18' -175.6(9)
C21 C22 C23 C24 -0.2(12)
C19 C22 C23 C24 167.1(18)
C18' C22 C23 C24 178.7(7)
C22 C23 C24 N8 -1.0(12)
C20 N8 C24 C23 -0.4(11)
Rh5 N8 C24 C23 176.9(6)
C18 N6 N7 C19 168(3)
C18 N6 N7 Rh4 -18(4)
Rh4 O2 C18 N6 -5(3)
Rh4 O2 C18 C15 -179.7(10)
N7 N6 C18 O2 15(5)
N7 N6 C18 C15 -172(2)
C16 C15 C18 O2 -8(2)
C14 C15 C18 O2 180.0(13)
C16 C15 C18 N6 178(3)
C14 C15 C18 N6 6(3)
N6 N7 C19 C22 -14(3)
Rh4 N7 C19 C22 172.8(12)
C21 C22 C19 N7 -171.6(18)
C23 C22 C19 N7 20(3)
C30 N10 N11 C31 178.5(18)
C30 N10 N11 Rh5 3(4)
Rh5 O3 C30 N10 8(3)
Rh5 O3 C30 C27 179.9(6)
N11 N10 C30 O3 -8(5)
N11 N10 C30 C27 -178.9(18)
N10 N11 C31 C34 1(3)
Rh5 N11 C31 C34 175.9(7)
C42 N14 N15 C43 175(4)
C42 N14 N15 Rh3 17(5)
Rh3 O4 C42 N14 2(3)
Rh3 O4 C42 C39 -176.2(12)
N15 N14 C42 O4 -14(5)
N15 N14 C42 C39 163(3)
N14 N15 C43 C46 6(5)
Rh3 N15 C43 C46 161.4(19)
N16 C44 C45 C46 -7(3)
C46 C47 C48 N16 12(3)
C18' N6' N7' C19' -177.0(15)
C18' N6' N7' Rh4 -8(2)
Rh4 O2' C18' N6' -7.6(19)
Rh4 O2' C18' C22 -179.9(6)
N7' N6' C18' O2' 11(3)
N7' N6' C18' C22 -178.0(11)
C21 C22 C18' O2' 1.6(15)
C23 C22 C18' O2' -177.0(8)
C21 C22 C18' N6' -171.5(15)
C23 C22 C18' N6' 9.9(17)
N6' N7' C19' C15 0(2)
Rh4 N7' C19' C15 -168.3(10)
C16 C15 C19' N7' 167.2(14)
C14 C15 C19' N7' -17(2)
C30' N10' N11' C31' -171(5)
C30' N10' N11' Rh5 6(10)
C31' N10' N11' Rh5 177(5)
Rh5 O3' C30' C34 178.9(12)
Rh5 O3' C30' N10' 2(5)
N11' N10' C30' O3' -5(9)
C31' N10' C30' O3' -13(14)
N11' N10' C30' C34 179(3)
C31' N10' C30' C34 171(7)
N10' N11' C31' C27 2(6)
Rh5 N11' C31' C27 -174.7(15)
Rh5 N11' C31' N10' -176(6)
C42' N14' N15' C43' -169.9(13)
C42' N14' N15' Rh3 7.5(18)
N16 C37' C38' C46 1(3)
C46 C40' C41' N16 12(4)
Rh3 O4' C42' N14' 1(2)
Rh3 O4' C42' C46 -179.1(7)
N15' N14' C42' O4' -6(2)
N15' N14' C42' C46 174.6(11)
N14' N15' C43' C39 -1.5(19)
Rh3 N15' C43' C39 -178.7(8)
C29 N9 C25 C26 -2.3(11)
Rh2 N9 C25 C26 -177.4(6)
N9 C25 C26 C27 1.1(13)
C25 C26 C27 C28 0.7(13)
C25 C26 C27 C31' 178.4(12)
C25 C26 C27 C30 -179.6(9)
N11' C31' C27 C28 -6(4)
N10' C31' C27 C28 -5(4)
N11' C31' C27 C26 178(2)
N10' C31' C27 C26 179(3)
O3 C30 C27 C28 -179.2(9)
N10 C30 C27 C28 -7(3)
O3 C30 C27 C26 1.1(14)
N10 C30 C27 C26 173(3)
C26 C27 C28 C29 -1.2(14)
C31' C27 C28 C29 -177(2)
C30 C27 C28 C29 179.1(9)
C27 C28 C29 N9 -0.1(16)
C25 N9 C29 C28 2.0(13)
Rh2 N9 C29 C28 176.9(8)
C36 N12 C32 C33 -2.6(12)
Rh6' N12 C32 C33 -170.5(6)
Rh6 N12 C32 C33 176.5(6)
N12 C32 C33 C34 0.0(14)
C32 C33 C34 C35 1.0(14)
C32 C33 C34 C30' -176.7(12)
C32 C33 C34 C31 -177.6(11)
O3' C30' C34 C35 -1(3)
N10' C30' C34 C35 176(7)
O3' C30' C34 C33 175.9(18)
N10' C30' C34 C33 -8(7)
N11 C31 C34 C35 -178.7(11)
N11 C31 C34 C33 0(2)
C33 C34 C35 C36 0.5(15)
C30' C34 C35 C36 176.8(19)
C31 C34 C35 C36 179.6(10)
C32 N12 C36 C35 4.2(13)
Rh6' N12 C36 C35 172.9(7)
Rh6 N12 C36 C35 -174.9(7)
C34 C35 C36 N12 -3.2(15)
C45 C44 N16 C48 4(3)
C45 C44 N16 Rh6 -178.2(12)
C45 C44 N16 Rh6' 174.6(12)
C47 C48 N16 C44 -6(3)
C47 C48 N16 Rh6 176.2(14)
C47 C48 N16 Rh6' -175.9(13)
C40' C41' N16 C37' -6(3)
C40' C41' N16 Rh6 174(2)
C40' C41' N16 Rh6' -176(2)
C38' C37' N16 C41' -1(2)
C38' C37' N16 Rh6 178.5(16)
C38' C37' N16 Rh6' 168.3(15)
C41 N13 C37 C38 3.1(12)
Rh4 N13 C37 C38 179.7(7)
N13 C37 C38 C39 -3.8(14)
C37 C38 C39 C40 3.1(14)
C37 C38 C39 C42 -174.8(19)
C37 C38 C39 C43' -177.8(9)
O4 C42 C39 C38 -3(4)
N14 C42 C39 C38 179(4)
O4 C42 C39 C40 179(2)
N14 C42 C39 C40 1(5)
N15' C43' C39 C38 -177.2(11)
N15' C43' C39 C40 1.7(18)
C38 C39 C40 C41 -2.0(13)
C42 C39 C40 C41 176.8(12)
C43' C39 C40 C41 179.1(9)
C37 N13 C41 C40 -1.7(11)
Rh4 N13 C41 C40 -178.4(6)
C39 C40 C41 N13 1.3(13)
C41' C40' C46 C38' -11(4)
C41' C40' C46 C42' 169(2)
C37' C38' C46 C40' 5(3)
C37' C38' C46 C42' -175.3(14)
C44 C45 C46 C47 11(3)
C44 C45 C46 C43 170(4)
C48 C47 C46 C45 -13(3)
C48 C47 C46 C43 174(3)
O4' C42' C46 C40' 31(2)
N14' C42' C46 C40' -149(2)
O4' C42' C46 C38' -148.9(14)
N14' C42' C46 C38' 30.9(19)
N15 C43 C46 C45 20(6)
N15 C43 C46 C47 179(3)
C53 C49 C50 C51 -5.3(9)
C54 C49 C50 C51 -175.6(8)
Rh1 C49 C50 C51 59.0(6)
C53 C49 C50 C55 176.3(9)
C54 C49 C50 C55 6.0(14)
Rh1 C49 C50 C55 -119.4(10)
C53 C49 C50 Rh1 -64.3(5)
C54 C49 C50 Rh1 125.4(8)
C49 C50 C51 C52 3.9(10)
C55 C50 C51 C52 -177.6(9)
Rh1 C50 C51 C52 63.5(6)
C49 C50 C51 C56 180.0(8)
C55 C50 C51 C56 -1.5(15)
Rh1 C50 C51 C56 -120.4(9)
C49 C50 C51 Rh1 -59.6(6)
C55 C50 C51 Rh1 118.9(9)
C50 C51 C52 C57 174.9(9)
C56 C51 C52 C57 -1.1(15)
Rh1 C51 C52 C57 -122.3(10)
C50 C51 C52 C53 -1.0(9)
C56 C51 C52 C53 -177.0(8)
Rh1 C51 C52 C53 61.8(5)
C50 C51 C52 Rh1 -62.8(6)
C56 C51 C52 Rh1 121.2(9)
C50 C49 C53 C58 -169.0(8)
C54 C49 C53 C58 1.5(12)
Rh1 C49 C53 C58 127.5(8)
C50 C49 C53 C52 4.5(8)
C54 C49 C53 C52 175.0(7)
Rh1 C49 C53 C52 -59.0(5)
C50 C49 C53 Rh1 63.5(5)
C54 C49 C53 Rh1 -126.0(8)
C51 C52 C53 C49 -2.1(8)
C57 C52 C53 C49 -178.5(7)
Rh1 C52 C53 C49 58.8(5)
C51 C52 C53 C58 171.4(8)
C57 C52 C53 C58 -4.9(12)
Rh1 C52 C53 C58 -127.7(8)
C51 C52 C53 Rh1 -60.9(6)
C57 C52 C53 Rh1 122.8(8)
C63 C59 C60 C61 -2.0(9)
C64 C59 C60 C61 -179.5(8)
Rh2 C59 C60 C61 60.7(5)
C63 C59 C60 C65 -179.3(8)
C64 C59 C60 C65 3.2(14)
Rh2 C59 C60 C65 -116.6(9)
C63 C59 C60 Rh2 -62.6(5)
C64 C59 C60 Rh2 119.9(9)
C59 C60 C61 C62 2.6(8)
C65 C60 C61 C62 179.9(8)
Rh2 C60 C61 C62 63.1(5)
C59 C60 C61 C66 178.7(7)
C65 C60 C61 C66 -4.0(13)
Rh2 C60 C61 C66 -120.8(8)
C59 C60 C61 Rh2 -60.4(5)
C65 C60 C61 Rh2 116.9(9)
C60 C61 C62 C63 -2.4(8)
C66 C61 C62 C63 -178.5(7)
Rh2 C61 C62 C63 60.6(5)
C60 C61 C62 C67 178.4(7)
C66 C61 C62 C67 2.3(12)
Rh2 C61 C62 C67 -118.7(7)
C60 C61 C62 Rh2 -62.9(5)
C66 C61 C62 Rh2 121.0(7)
C61 C62 C63 C59 1.1(8)
C67 C62 C63 C59 -179.7(7)
Rh2 C62 C63 C59 59.9(5)
C61 C62 C63 C68 -179.7(8)
C67 C62 C63 C68 -0.5(13)
Rh2 C62 C63 C68 -120.9(8)
C61 C62 C63 Rh2 -58.8(5)
C67 C62 C63 Rh2 120.4(8)
C60 C59 C63 C62 0.5(8)
C64 C59 C63 C62 178.1(8)
Rh2 C59 C63 C62 -60.9(5)
C60 C59 C63 C68 -178.7(8)
C64 C59 C63 C68 -1.1(13)
Rh2 C59 C63 C68 119.9(9)
C60 C59 C63 Rh2 61.4(5)
C64 C59 C63 Rh2 -121.0(8)
C74 C69 C70 C71 -176.8(7)
C73 C69 C70 C71 3.1(7)
Rh3 C69 C70 C71 61.6(5)
C74 C69 C70 C75 -2.3(11)
C73 C69 C70 C75 177.5(6)
Rh3 C69 C70 C75 -124.0(7)
C74 C69 C70 Rh3 121.7(7)
C73 C69 C70 Rh3 -58.5(4)
C69 C70 C71 C72 -0.9(8)
C75 C70 C71 C72 -175.2(7)
Rh3 C70 C71 C72 61.6(5)
C69 C70 C71 C76 176.8(7)
C75 C70 C71 C76 2.5(11)
Rh3 C70 C71 C76 -120.7(7)
C69 C70 C71 Rh3 -62.5(5)
C75 C70 C71 Rh3 123.2(7)
C70 C71 C72 C73 -1.8(8)
C76 C71 C72 C73 -179.5(7)
Rh3 C71 C72 C73 58.6(5)
C70 C71 C72 C77 179.9(7)
C76 C71 C72 C77 2.2(12)
Rh3 C71 C72 C77 -119.6(8)
C70 C71 C72 Rh3 -60.4(5)
C76 C71 C72 Rh3 121.9(7)
C71 C72 C73 C78 177.1(7)
C77 C72 C73 C78 -4.5(12)
Rh3 C72 C73 C78 -123.9(8)
C71 C72 C73 C69 3.6(8)
C77 C72 C73 C69 -178.0(6)
Rh3 C72 C73 C69 62.6(4)
C71 C72 C73 Rh3 -59.0(5)
C77 C72 C73 Rh3 119.3(7)
C70 C69 C73 C72 -4.0(7)
C74 C69 C73 C72 175.8(7)
Rh3 C69 C73 C72 -62.7(4)
C70 C69 C73 C78 -177.7(7)
C74 C69 C73 C78 2.1(12)
Rh3 C69 C73 C78 123.5(8)
C70 C69 C73 Rh3 58.8(4)
C74 C69 C73 Rh3 -121.4(7)
C84 C79 C80 C81 -176.9(8)
C83 C79 C80 C81 5.1(8)
Rh4 C79 C80 C81 63.9(5)
C84 C79 C80 C85 -1.3(13)
C83 C79 C80 C85 -179.3(7)
Rh4 C79 C80 C85 -120.5(8)
C84 C79 C80 Rh4 119.2(8)
C83 C79 C80 Rh4 -58.8(5)
C79 C80 C81 C82 -4.0(8)
C85 C80 C81 C82 -179.8(7)
Rh4 C80 C81 C82 59.9(6)
C79 C80 C81 C86 177.2(7)
C85 C80 C81 C86 1.5(11)
Rh4 C80 C81 C86 -118.9(7)
C79 C80 C81 Rh4 -63.9(5)
C85 C80 C81 Rh4 120.4(7)
C80 C81 C82 C87 177.4(8)
C86 C81 C82 C87 -3.9(13)
Rh4 C81 C82 C87 -125.4(9)
C80 C81 C82 C83 1.0(8)
C86 C81 C82 C83 179.8(7)
Rh4 C81 C82 C83 58.3(5)
C80 C81 C82 Rh4 -57.3(5)
C86 C81 C82 Rh4 121.5(8)
C81 C82 C83 C79 2.0(8)
C87 C82 C83 C79 -174.3(8)
Rh4 C82 C83 C79 63.0(5)
C81 C82 C83 C88 175.2(8)
C87 C82 C83 C88 -1.2(14)
Rh4 C82 C83 C88 -123.8(9)
C81 C82 C83 Rh4 -61.0(5)
C87 C82 C83 Rh4 122.6(9)
C80 C79 C83 C82 -4.4(8)
C84 C79 C83 C82 177.5(7)
Rh4 C79 C83 C82 -64.0(5)
C80 C79 C83 C88 -177.7(8)
C84 C79 C83 C88 4.2(13)
Rh4 C79 C83 C88 122.7(9)
C80 C79 C83 Rh4 59.6(5)
C84 C79 C83 Rh4 -118.5(8)
C93 C89 C90 C91 -4.3(9)
C94 C89 C90 C91 -176.6(10)
Rh5 C89 C90 C91 57.3(6)
C93 C89 C90 C95 179.5(8)
C94 C89 C90 C95 7.3(16)
Rh5 C89 C90 C95 -118.9(9)
C93 C89 C90 Rh5 -61.6(6)
C94 C89 C90 Rh5 126.1(12)
C89 C90 C91 C96 179.8(8)
C95 C90 C91 C96 -3.8(13)
Rh5 C90 C91 C96 -122.2(8)
C89 C90 C91 C92 5.3(9)
C95 C90 C91 C92 -178.3(8)
Rh5 C90 C91 C92 63.3(5)
C89 C90 C91 Rh5 -58.1(6)
C95 C90 C91 Rh5 118.3(8)
C96 C91 C92 C93 -178.7(8)
C90 C91 C92 C93 -4.2(9)
Rh5 C91 C92 C93 59.8(6)
C96 C91 C92 C97 4.5(13)
C90 C91 C92 C97 179.1(7)
Rh5 C91 C92 C97 -116.9(8)
C96 C91 C92 Rh5 121.5(8)
C90 C91 C92 Rh5 -64.0(5)
C91 C92 C93 C89 1.7(9)
C97 C92 C93 C89 178.3(8)
Rh5 C92 C93 C89 60.7(6)
C91 C92 C93 C98 -178.1(8)
C97 C92 C93 C98 -1.5(15)
Rh5 C92 C93 C98 -119.1(9)
C91 C92 C93 Rh5 -59.0(5)
C97 C92 C93 Rh5 117.6(8)
C90 C89 C93 C92 1.6(10)
C94 C89 C93 C92 174.1(10)
Rh5 C89 C93 C92 -61.6(6)
C90 C89 C93 C98 -178.5(8)
C94 C89 C93 C98 -6.0(15)
Rh5 C89 C93 C98 118.3(9)
C90 C89 C93 Rh5 63.2(6)
C94 C89 C93 Rh5 -124.3(11)
C103 C99 C100 C101 0.0
C104 C99 C100 C101 -180.0
Rh6' C99 C100 C101 56.6(2)
Rh6 C99 C100 C101 61.9(2)
C103 C99 C100 C105 -180.0
C104 C99 C100 C105 0.0
Rh6' C99 C100 C105 -123.4(2)
Rh6 C99 C100 C105 -118.1(2)
C103 C99 C100 Rh6 -61.9(2)
C104 C99 C100 Rh6 118.1(2)
Rh6' C99 C100 Rh6 -5.30(19)
C103 C99 C100 Rh6' -56.6(2)
C104 C99 C100 Rh6' 123.4(2)
Rh6 C99 C100 Rh6' 5.30(19)
C99 C100 C101 C102 0.0
C105 C100 C101 C102 180.0
Rh6 C100 C101 C102 63.1(2)
Rh6' C100 C101 C102 49.8(2)
C99 C100 C101 C106 -180.0
C105 C100 C101 C106 0.0
Rh6 C100 C101 C106 -116.9(2)
Rh6' C100 C101 C106 -130.2(2)
C99 C100 C101 Rh6 -63.1(2)
C105 C100 C101 Rh6 116.9(2)
Rh6' C100 C101 Rh6 -13.27(10)
C99 C100 C101 Rh6' -49.8(2)
C105 C100 C101 Rh6' 130.2(2)
Rh6 C100 C101 Rh6' 13.27(10)
C100 C101 C102 C103 0.0
C106 C101 C102 C103 180.0
Rh6 C101 C102 C103 62.52(19)
Rh6' C101 C102 C103 56.73(19)
C100 C101 C102 C107 -180.0
C106 C101 C102 C107 0.0
Rh6 C101 C102 C107 -117.44(19)
Rh6' C101 C102 C107 -123.24(19)
C100 C101 C102 Rh6' -56.75(19)
C106 C101 C102 Rh6' 123.25(19)
Rh6 C101 C102 Rh6' 5.80(17)
C100 C101 C102 Rh6 -62.54(19)
C106 C101 C102 Rh6 117.45(19)
Rh6' C101 C102 Rh6 -5.80(17)
C101 C102 C103 C99 0.0
C107 C102 C103 C99 180.0
Rh6' C102 C103 C99 70.5(3)
Rh6 C102 C103 C99 61.1(2)
C101 C102 C103 C108 180.0
C107 C102 C103 C108 0.0
Rh6' C102 C103 C108 -109.5(3)
Rh6 C102 C103 C108 -119.0(2)
C101 C102 C103 Rh6' -70.5(3)
C107 C102 C103 Rh6' 109.4(3)
Rh6 C102 C103 Rh6' -9.48(17)
C101 C102 C103 Rh6 -61.1(2)
C107 C102 C103 Rh6 118.9(2)
Rh6' C102 C103 Rh6 9.48(17)
C100 C99 C103 C102 0.0
C104 C99 C103 C102 180.0
Rh6' C99 C103 C102 -70.5(3)
Rh6 C99 C103 C102 -60.7(2)
C100 C99 C103 C108 -180.0
C104 C99 C103 C108 0.0
Rh6' C99 C103 C108 109.6(3)
Rh6 C99 C103 C108 119.3(2)
C100 C99 C103 Rh6' 70.5(3)
C104 C99 C103 Rh6' -109.6(3)
Rh6 C99 C103 Rh6' 9.76(19)
C100 C99 C103 Rh6 60.7(2)
C104 C99 C103 Rh6 -119.3(2)
Rh6' C99 C103 Rh6 -9.76(19)
Rh6 Rh6' C103 C102 54.9(10)
N12 Rh6' C103 C102 -100.2(3)
C99 Rh6' C103 C102 112.70(12)
N18 Rh6' C103 C102 149.4(5)
C101 Rh6' C103 C102 36.84(6)
Rh6 Rh6' C103 C99 -57.8(10)
N12 Rh6' C103 C99 147.1(4)
C102 Rh6' C103 C99 -112.70(12)
N18 Rh6' C103 C99 36.7(4)
C101 Rh6' C103 C99 -75.86(12)
Rh6 Rh6' C103 C108 178.6(10)
N12 Rh6' C103 C108 23.4(4)
C102 Rh6' C103 C108 123.63(9)
C99 Rh6' C103 C108 -123.67(9)
N18 Rh6' C103 C108 -87.0(4)
C101 Rh6' C103 C108 160.5
N12 Rh6' C103 Rh6 -155.2(12)
C102 Rh6' C103 Rh6 -54.9(10)
C99 Rh6' C103 Rh6 57.8(10)
N18 Rh6' C103 Rh6 94.5(11)
C101 Rh6' C103 Rh6 -18.1(10)
C113 C109 C110 C111 0.0
C114 C109 C110 C111 180.0
Rh6' C109 C110 C111 61.9(2)
Rh6 C109 C110 C111 72.1(2)
C113 C109 C110 C115 180.0
C114 C109 C110 C115 0.0
Rh6' C109 C110 C115 -118.1(2)
Rh6 C109 C110 C115 -107.9(2)
C113 C109 C110 Rh6 -72.1(2)
C114 C109 C110 Rh6 107.9(2)
Rh6' C109 C110 Rh6 -10.19(15)
C113 C109 C110 Rh6' -61.9(2)
C114 C109 C110 Rh6' 118.1(2)
Rh6 C109 C110 Rh6' 10.19(15)
C109 C110 C111 C112 0.0
C115 C110 C111 C112 -180.0
Rh6 C110 C111 C112 73.0(2)
Rh6' C110 C111 C112 59.6(2)
C109 C110 C111 C116 180.0
C115 C110 C111 C116 0.0
Rh6 C110 C111 C116 -107.0(2)
Rh6' C110 C111 C116 -120.4(2)
C109 C110 C111 Rh6' -59.6(2)
C115 C110 C111 Rh6' 120.4(2)
Rh6 C110 C111 Rh6' 13.34(10)
C109 C110 C111 Rh6 -73.0(2)
C115 C110 C111 Rh6 107.0(2)
Rh6' C110 C111 Rh6 -13.34(10)
C110 C111 C112 C113 0.0
C116 C111 C112 C113 -180.0
Rh6' C111 C112 C113 60.19(18)
Rh6 C111 C112 C113 62.12(16)
C110 C111 C112 C117 180.0
C116 C111 C112 C117 0.0
Rh6' C111 C112 C117 -119.82(18)
Rh6 C111 C112 C117 -117.89(17)
C110 C111 C112 Rh6' -60.20(18)
C116 C111 C112 Rh6' 119.82(18)
Rh6 C111 C112 Rh6' 1.92(17)
C110 C111 C112 Rh6 -62.12(16)
C116 C111 C112 Rh6 117.90(16)
Rh6' C111 C112 Rh6 -1.92(17)
C111 C112 C113 C109 0.0
C117 C112 C113 C109 -180.0
Rh6' C112 C113 C109 62.9(2)
Rh6 C112 C113 C109 55.64(19)
C111 C112 C113 C118 -180.0
C117 C112 C113 C118 0.0
Rh6' C112 C113 C118 -117.1(2)
Rh6 C112 C113 C118 -124.35(19)
C111 C112 C113 Rh6' -62.9(2)
C117 C112 C113 Rh6' 117.1(2)
Rh6 C112 C113 Rh6' -7.22(16)
C111 C112 C113 Rh6 -55.64(19)
C117 C112 C113 Rh6 124.37(19)
Rh6' C112 C113 Rh6 7.22(16)
C110 C109 C113 C112 0.0
C114 C109 C113 C112 -180.0
Rh6' C109 C113 C112 -64.0(2)
Rh6 C109 C113 C112 -60.92(19)
C110 C109 C113 C118 180.0
C114 C109 C113 C118 0.0
Rh6' C109 C113 C118 116.0(2)
Rh6 C109 C113 C118 119.07(19)
C110 C109 C113 Rh6' 64.0(2)
C114 C109 C113 Rh6' -116.0(2)
Rh6 C109 C113 Rh6' 3.05(19)
C110 C109 C113 Rh6 60.93(19)
C114 C109 C113 Rh6 -119.06(19)
Rh6' C109 C113 Rh6 -3.05(19)
O5 S1 C123 F3 58.2(9)
O7 S1 C123 F3 -70.4(9)
O6 S1 C123 F3 176.4(8)
O5 S1 C123 F1 -176.5(7)
O7 S1 C123 F1 54.9(9)
O6 S1 C123 F1 -58.3(9)
O5 S1 C123 F2 -61.5(7)
O7 S1 C123 F2 169.8(7)
O6 S1 C123 F2 56.6(7)
O9 S2 C124 F4 -49.5(8)
O8 S2 C124 F4 -172.6(6)
O10 S2 C124 F4 66.1(7)
O9 S2 C124 F5 72.9(7)
O8 S2 C124 F5 -50.3(7)
O10 S2 C124 F5 -171.5(6)
O9 S2 C124 F6 -170.3(7)
O8 S2 C124 F6 66.6(7)
O10 S2 C124 F6 -54.6(7)
O11 S3 C125 F9 -50.2(14)
O12 S3 C125 F9 64.8(14)
O13 S3 C125 F9 -169.1(15)
O11 S3 C125 F7 78.0(12)
O12 S3 C125 F7 -167.0(11)
O13 S3 C125 F7 -41.0(14)
O11 S3 C125 F8 -172.9(12)
O12 S3 C125 F8 -57.9(13)
O13 S3 C125 F8 68.1(14)
O14 S4 C126 F11 59.5(16)
O15 S4 C126 F11 -161.4(12)
O16 S4 C126 F11 -51.2(13)
O14 S4 C126 F12 164.7(13)
O15 S4 C126 F12 -56.2(15)
O16 S4 C126 F12 54.0(13)
O14 S4 C126 F10 -67.8(13)
O15 S4 C126 F10 71.3(12)
O16 S4 C126 F10 -178.5(11)

loop_
_platon_squeeze_void_nr
_platon_squeeze_void_average_x
_platon_squeeze_void_average_y
_platon_squeeze_void_average_z
_platon_squeeze_void_volume
_platon_squeeze_void_count_electrons
1 -0.022 0.420 0.000 6381.8 1044.4
2 0.000 0.500 0.500 28.6 0.5
3 0.500 0.000 1.000 28.6 0.5
